data_4319534
loop_
_publ_author_name
'Shigeki Kuwata'
'Shin-ichiro Kabashima'
'Nobuyuki Sugiyama'
'Youichi Ishii'
'Masanobu Hidai'

_publ_contact_author_address
;
    Department of Chemistry and Biotechnology, Graduate School of Engineering,
The University of Tokyo, Hongo, Bunkyo-ku, Tokyo 113-8656, Japan
;
_publ_contact_author_email ' ishii@chembio.t.u-tokyo.ac.jp '
_publ_contact_author_fax ' +81-3-5841-7265 '
_publ_contact_author_name ' Youichi ISHII'
_publ_contact_author_phone ' +81-3-5841-7264 '
_publ_section_title
;
 Synthesis of TiRu2 Heterobimetallic and TiRuM (M = Rh, Ir, Pd, Pt)
 Heterotrimetallic Sulfido Clusters from a Hydrosulfido-Bridged
 Titanium-Ruthenium Complex
;
_journal_name_full 'Inorganic Chemistry'
_journal_page_first 2034
_journal_page_last 2040
_journal_paper_doi 10.1021/ic0009324
_journal_volume 40
_journal_year 2001
_chemical_formula_moiety 'C51 H50 Cl2 P2 S2 Ru2 Ti '
_chemical_formula_sum 'C51 H50 Cl2 P2 Ru2 S2 Ti'
_chemical_formula_weight 1109.97
_space_group_IT_number 2
_symmetry_cell_setting triclinic
_symmetry_Int_Tables_number 2
_symmetry_space_group_name_Hall '-P 1'
_symmetry_space_group_name_H-M 'P -1'
_audit_creation_date 'Thu Nov  4 20:40:27 1999'
_audit_creation_method 'from TEXRAY.INF file'
_cell_angle_alpha 100.16(2)
_cell_angle_beta 99.93(2)
_cell_angle_gamma 114.11(3)
_cell_formula_units_Z 2
_cell_length_a 12.448(4)
_cell_length_b 12.773(4)
_cell_length_c 17.270(4)
_cell_measurement_reflns_used 25
_cell_measurement_temperature 296.2
_cell_measurement_theta_max 20.0
_cell_measurement_theta_min 19.7
_cell_volume 2373.9(14)
_computing_cell_refinement 'Rigaku/AFC Diffractometer Control'
_computing_data_collection 'Rigaku/AFC Diffractometer Control'
_computing_data_reduction teXsan
_computing_publication_material teXsan
_computing_structure_refinement teXsan
_computing_structure_solution 'DIRDIF92 (PATTY)'
_diffrn_ambient_temperature 296.2
_diffrn_measurement_device_type 'Rigaku AFC7R'
_diffrn_measurement_method \w-2\q
_diffrn_orient_matrix_UB_11 -0.03063
_diffrn_orient_matrix_UB_12 -0.05806
_diffrn_orient_matrix_UB_13 -0.05526
_diffrn_orient_matrix_UB_21 -0.03157
_diffrn_orient_matrix_UB_22 -0.06767
_diffrn_orient_matrix_UB_23 0.02498
_diffrn_orient_matrix_UB_31 -0.08019
_diffrn_orient_matrix_UB_32 0.00275
_diffrn_orient_matrix_UB_33 -0.00770
_diffrn_radiation_detector 'scintillation counter'
_diffrn_radiation_monochromator graphite
_diffrn_radiation_source 'Rigaku rotating anode'
_diffrn_radiation_type 'Mo K\a'
_diffrn_radiation_wavelength 0.7107
_diffrn_reflns_av_R_equivalents 0.045
_diffrn_reflns_av_sigmaI/netI 0.117
_diffrn_reflns_limit_h_max 14
_diffrn_reflns_limit_h_min -16
_diffrn_reflns_limit_k_max 16
_diffrn_reflns_limit_k_min 0
_diffrn_reflns_limit_l_max 22
_diffrn_reflns_limit_l_min -22
_diffrn_reflns_number 11405
_diffrn_reflns_reduction_process 'Lp corrections applied'
_diffrn_reflns_theta_max 27.50
_diffrn_reflns_theta_min 2.51
_diffrn_standards_decay_% -0.07
_diffrn_standards_interval_count 150
_diffrn_standards_number 3
_exptl_absorpt_coefficient_mu 1.095
_exptl_absorpt_correction_T_max 1.000
_exptl_absorpt_correction_T_min 0.823
_exptl_absorpt_correction_type psi-scan
_exptl_absorpt_process_details '(North, Phillips & Mathews, 1968)'
_exptl_crystal_colour darkbrown
_exptl_crystal_density_diffrn 1.553
_exptl_crystal_density_method 'not measured'
_exptl_crystal_description prismatic
_exptl_crystal_F_000 1124.00
_exptl_crystal_size_max 0.500
_exptl_crystal_size_mid 0.300
_exptl_crystal_size_min 0.200
_refine_diff_density_max 1.34
_refine_diff_density_min -0.59
_refine_ls_extinction_method none
_refine_ls_goodness_of_fit_ref 1.443
_refine_ls_hydrogen_treatment noref
_refine_ls_matrix_type full
_refine_ls_number_constraints 0
_refine_ls_number_parameters 541
_refine_ls_number_reflns 5817
_refine_ls_number_restraints 0
_refine_ls_R_factor_all 0.0453
_refine_ls_R_factor_gt 0.0453
_refine_ls_shift/su_max 0.0051
_refine_ls_shift/su_mean 0.0003
_refine_ls_structure_factor_coef F
_refine_ls_weighting_details 'w = 1/[\s^2^(Fo) + 0.00010|Fo|^2^]'
_refine_ls_weighting_scheme calc
_refine_ls_wR_factor_gt 0.0444
_refine_ls_wR_factor_ref 0.0444
_reflns_number_gt 5817
_reflns_number_total 10918
_reflns_threshold_expression >2.0sigma(I)
_cod_data_source_file ic0009324_1.cif
_cod_data_source_block IC0009324
_cod_depositor_comments
;
The following automatic conversions were performed:
'_reflns_observed_expression' tag replaced with
'_reflns_threshold_expression' tag as specified in the replacement
file
'cod-tools/trunk/perl-scripts/inputs/replacement_tags.lst'.

'_atom_site_calc_flags'
tag replaced with '_atom_site_calc_flag' tag as specified in the
replacement file
'cod-tools/trunk/perl-scripts/inputs/replacement_tags.lst'.

'_atom_type_scat_imag'
tag replaced with '_atom_type_scat_dispersion_imag' tag as specified
in the replacement file
'cod-tools/trunk/perl-scripts/inputs/replacement_tags.lst'.

Automatic conversion script
Id: cif_correct_tags 3137 2015-03-23 15:08:43Z antanas 
;
_cod_original_cell_volume 2373(1)
_cod_original_sg_symbol_H-M 'P -1 '
_cod_original_formula_sum 'C51 H50 Cl2 P2 S2 Ru2 Ti '
_cod_database_code 4319534

loop_
_symmetry_equiv_pos_as_xyz
x,y,z
-x,-y,-z

loop_
_atom_site_label
_atom_site_type_symbol
_atom_site_fract_x
_atom_site_fract_y
_atom_site_fract_z
_atom_site_U_iso_or_equiv
_atom_site_adp_type
_atom_site_occupancy
_atom_site_calc_flag
_atom_site_refinement_flags
_atom_site_disorder_assembly
_atom_site_disorder_group
Ru(1) Ru 0.26049(5) 0.55226(5) 0.19877(4) 0.0342(2) Uani 1.00 d . . .
Ru(2) Ru 0.09507(5) 0.29822(5) 0.22084(3) 0.0242(1) Uani 1.00 d . . .
Ti Ti 0.1744(1) 0.3074(1) 0.08415(8) 0.0317(4) Uani 1.00 d . . .
Cl(1) Cl 0.0483(2) 0.1276(1) 0.1090(1) 0.0337(5) Uani 1.00 d . . .
Cl(2) Cl 0.1679(2) 0.4897(2) 0.3146(1) 0.0381(5) Uani 1.00 d . . .
S(1) S 0.0618(2) 0.4025(2) 0.1147(1) 0.0319(5) Uani 1.00 d . . .
S(2) S 0.3101(2) 0.3910(2) 0.2098(1) 0.0340(5) Uani 1.00 d . . .
P(1) P -0.1077(2) 0.2456(2) 0.2293(1) 0.0275(5) Uani 1.00 d . . .
P(2) P 0.1582(2) 0.2172(2) 0.3208(1) 0.0262(5) Uani 1.00 d . . .
C(1) C 0.2895(10) 0.3852(8) -0.0034(6) 0.066(3) Uani 1.00 d . . .
C(2) C 0.3085(8) 0.2882(9) 0.0081(5) 0.059(3) Uani 1.00 d . . .
C(3) C 0.1970(8) 0.1874(7) -0.0263(5) 0.050(3) Uani 1.00 d . . .
C(4) C 0.1109(9) 0.2210(8) -0.0593(5) 0.060(3) Uani 1.00 d . . .
C(5) C 0.168(1) 0.3432(9) -0.0453(5) 0.062(3) Uani 1.00 d . . .
C(6) C 0.4218(7) 0.6779(7) 0.1774(6) 0.047(3) Uani 1.00 d . . .
C(7) C 0.4267(10) 0.7134(8) 0.2597(7) 0.076(3) Uani 1.00 d . . .
C(8) C 0.327(1) 0.7376(7) 0.2615(8) 0.090(4) Uani 1.00 d . . .
C(9) C 0.2602(8) 0.7174(7) 0.1819(8) 0.065(3) Uani 1.00 d . . .
C(10) C 0.3173(7) 0.6798(6) 0.1306(5) 0.048(3) Uani 1.00 d . . .
C(11) C 0.5185(8) 0.6559(9) 0.1459(7) 0.088(4) Uani 1.00 d . . .
C(12) C 0.526(1) 0.728(1) 0.3313(8) 0.169(6) Uani 1.00 d . . .
C(13) C 0.296(2) 0.7836(9) 0.3383(9) 0.216(8) Uani 1.00 d . . .
C(14) C 0.149(1) 0.740(1) 0.156(1) 0.162(7) Uani 1.00 d . . .
C(15) C 0.2833(10) 0.6617(8) 0.0382(7) 0.088(4) Uani 1.00 d . . .
C(16) C -0.1737(6) 0.3501(6) 0.2149(4) 0.032(2) Uani 1.00 d . . .
C(17) C -0.1047(7) 0.4685(7) 0.2217(5) 0.042(2) Uani 1.00 d . . .
C(18) C -0.1573(9) 0.5438(7) 0.2147(5) 0.055(3) Uani 1.00 d . . .
C(19) C -0.2807(9) 0.5011(8) 0.2003(5) 0.061(3) Uani 1.00 d . . .
C(20) C -0.3529(7) 0.3832(9) 0.1931(5) 0.058(3) Uani 1.00 d . . .
C(21) C -0.3007(7) 0.3075(7) 0.1998(5) 0.049(3) Uani 1.00 d . . .
C(22) C -0.2275(6) 0.1135(6) 0.1474(5) 0.034(2) Uani 1.00 d . . .
C(23) C -0.2202(7) 0.1165(6) 0.0686(5) 0.041(2) Uani 1.00 d . . .
C(24) C -0.3100(8) 0.0282(7) 0.0014(5) 0.053(3) Uani 1.00 d . . .
C(25) C -0.4082(8) -0.0615(8) 0.0137(6) 0.063(3) Uani 1.00 d . . .
C(26) C -0.4171(7) -0.0643(7) 0.0906(7) 0.063(3) Uani 1.00 d . . .
C(27) C -0.3272(7) 0.0229(7) 0.1575(5) 0.048(2) Uani 1.00 d . . .
C(28) C -0.1441(6) 0.2255(7) 0.3268(4) 0.035(2) Uani 1.00 d . . .
C(29) C -0.1807(7) 0.1169(7) 0.3461(5) 0.046(3) Uani 1.00 d . . .
C(30) C -0.2027(9) 0.109(1) 0.4210(7) 0.078(4) Uani 1.00 d . . .
C(31) C -0.1906(10) 0.204(1) 0.4754(7) 0.086(5) Uani 1.00 d . . .
C(32) C -0.1509(10) 0.314(1) 0.4603(5) 0.075(4) Uani 1.00 d . . .
C(33) C -0.1271(8) 0.3245(8) 0.3852(5) 0.054(3) Uani 1.00 d . . .
C(34) C 0.0542(6) 0.0692(6) 0.3269(4) 0.028(2) Uani 1.00 d . . .
C(35) C -0.0383(6) -0.0118(6) 0.2580(4) 0.035(2) Uani 1.00 d . . .
C(36) C -0.1147(7) -0.1260(6) 0.2588(5) 0.046(2) Uani 1.00 d . . .
C(37) C -0.1016(8) -0.1604(7) 0.3297(5) 0.052(3) Uani 1.00 d . . .
C(38) C -0.0082(8) -0.0812(7) 0.3974(5) 0.053(3) Uani 1.00 d . . .
C(39) C 0.0681(7) 0.0304(6) 0.3964(4) 0.042(2) Uani 1.00 d . . .
C(40) C 0.2910(6) 0.1863(6) 0.3197(4) 0.033(2) Uani 1.00 d . . .
C(41) C 0.3085(7) 0.1403(7) 0.2464(5) 0.043(2) Uani 1.00 d . . .
C(42) C 0.4016(8) 0.1066(8) 0.2458(6) 0.058(3) Uani 1.00 d . . .
C(43) C 0.4782(8) 0.1182(8) 0.3167(6) 0.061(3) Uani 1.00 d . . .
C(44) C 0.4607(8) 0.1613(9) 0.3886(5) 0.062(3) Uani 1.00 d . . .
C(45) C 0.3674(7) 0.1947(7) 0.3906(5) 0.053(3) Uani 1.00 d . . .
C(46) C 0.2050(6) 0.3165(6) 0.4244(4) 0.030(2) Uani 1.00 d . . .
C(47) C 0.3181(7) 0.4190(7) 0.4475(5) 0.047(2) Uani 1.00 d . . .
C(48) C 0.3545(8) 0.5005(7) 0.5231(6) 0.061(3) Uani 1.00 d . . .
C(49) C 0.2796(10) 0.4837(9) 0.5730(5) 0.067(3) Uani 1.00 d . . .
C(50) C 0.1689(9) 0.3862(8) 0.5501(5) 0.055(3) Uani 1.00 d . . .
C(51) C 0.1300(7) 0.3027(6) 0.4752(4) 0.040(2) Uani 1.00 d . . .
H(1) H 0.3497 0.4663 0.0144 0.0791 Uiso 1.00 calc . . .
H(2) H 0.3834 0.2906 0.0344 0.0704 Uiso 1.00 calc . . .
H(3) H 0.1821 0.1081 -0.0270 0.0600 Uiso 1.00 calc . . .
H(4) H 0.0273 0.1691 -0.0867 0.0723 Uiso 1.00 calc . . .
H(5) H 0.1300 0.3904 -0.0615 0.0746 Uiso 1.00 calc . . .
H(6) H 0.5288 0.5946 0.1653 0.1059 Uiso 1.00 calc . . .
H(7) H 0.4940 0.6322 0.0879 0.1059 Uiso 1.00 calc . . .
H(8) H 0.5937 0.7270 0.1648 0.1059 Uiso 1.00 calc . . .
H(9) H 0.5286 0.6536 0.3277 0.2023 Uiso 1.00 calc . . .
H(10) H 0.6030 0.7861 0.3299 0.2023 Uiso 1.00 calc . . .
H(11) H 0.5092 0.7522 0.3810 0.2023 Uiso 1.00 calc . . .
H(12) H 0.3528 0.7883 0.3852 0.2591 Uiso 1.00 calc . . .
H(13) H 0.3022 0.8605 0.3403 0.2591 Uiso 1.00 calc . . .
H(14) H 0.2158 0.7306 0.3373 0.2591 Uiso 1.00 calc . . .
H(15) H 0.1285 0.7672 0.2037 0.1941 Uiso 1.00 calc . . .
H(16) H 0.1687 0.7988 0.1272 0.1941 Uiso 1.00 calc . . .
H(17) H 0.0821 0.6680 0.1223 0.1941 Uiso 1.00 calc . . .
H(18) H 0.2924 0.7347 0.0272 0.1054 Uiso 1.00 calc . . .
H(19) H 0.3356 0.6363 0.0152 0.1054 Uiso 1.00 calc . . .
H(20) H 0.2008 0.6027 0.0150 0.1054 Uiso 1.00 calc . . .
H(21) H -0.0186 0.4993 0.2314 0.0501 Uiso 1.00 calc . . .
H(22) H -0.1074 0.6256 0.2200 0.0662 Uiso 1.00 calc . . .
H(23) H -0.3169 0.5531 0.1952 0.0734 Uiso 1.00 calc . . .
H(24) H -0.4389 0.3537 0.1835 0.0697 Uiso 1.00 calc . . .
H(25) H -0.3512 0.2257 0.1942 0.0591 Uiso 1.00 calc . . .
H(26) H -0.1529 0.1798 0.0604 0.0496 Uiso 1.00 calc . . .
H(27) H -0.3035 0.0299 -0.0525 0.0636 Uiso 1.00 calc . . .
H(28) H -0.4704 -0.1220 -0.0318 0.0756 Uiso 1.00 calc . . .
H(29) H -0.4855 -0.1267 0.0985 0.0759 Uiso 1.00 calc . . .
H(30) H -0.3345 0.0201 0.2111 0.0571 Uiso 1.00 calc . . .
H(31) H -0.1905 0.0483 0.3076 0.0558 Uiso 1.00 calc . . .
H(32) H -0.2269 0.0347 0.4339 0.0934 Uiso 1.00 calc . . .
H(33) H -0.2095 0.1952 0.5256 0.1030 Uiso 1.00 calc . . .
H(34) H -0.1400 0.3817 0.5002 0.0900 Uiso 1.00 calc . . .
H(35) H -0.0990 0.4000 0.3741 0.0647 Uiso 1.00 calc . . .
H(36) H -0.0492 0.0119 0.2093 0.0417 Uiso 1.00 calc . . .
H(37) H -0.1760 -0.1806 0.2106 0.0548 Uiso 1.00 calc . . .
H(38) H -0.1559 -0.2374 0.3318 0.0626 Uiso 1.00 calc . . .
H(39) H 0.0031 -0.1052 0.4460 0.0631 Uiso 1.00 calc . . .
H(40) H 0.1320 0.0827 0.4441 0.0501 Uiso 1.00 calc . . .
H(41) H 0.2562 0.1317 0.1961 0.0519 Uiso 1.00 calc . . .
H(42) H 0.4118 0.0751 0.1950 0.0698 Uiso 1.00 calc . . .
H(43) H 0.5426 0.0965 0.3159 0.0737 Uiso 1.00 calc . . .
H(44) H 0.5131 0.1689 0.4386 0.0748 Uiso 1.00 calc . . .
H(45) H 0.3565 0.2237 0.4418 0.0640 Uiso 1.00 calc . . .
H(46) H 0.3694 0.4323 0.4117 0.0559 Uiso 1.00 calc . . .
H(47) H 0.4322 0.5685 0.5399 0.0738 Uiso 1.00 calc . . .
H(48) H 0.3048 0.5406 0.6243 0.0805 Uiso 1.00 calc . . .
H(49) H 0.1176 0.3750 0.5859 0.0664 Uiso 1.00 calc . . .
H(50) H 0.0514 0.2360 0.4591 0.0477 Uiso 1.00 calc . . .

loop_
_atom_site_aniso_label
_atom_site_aniso_U_11
_atom_site_aniso_U_22
_atom_site_aniso_U_33
_atom_site_aniso_U_12
_atom_site_aniso_U_13
_atom_site_aniso_U_23
Ru(1) 0.0332(4) 0.0272(3) 0.0441(4) 0.0113(3) 0.0160(3) 0.0137(3)
Ru(2) 0.0234(3) 0.0236(3) 0.0261(3) 0.0090(2) 0.0083(2) 0.0103(2)
Ti 0.0364(7) 0.0360(7) 0.0296(7) 0.0185(6) 0.0149(6) 0.0136(6)
Cl(1) 0.0374(10) 0.0293(9) 0.0329(10) 0.0128(8) 0.0100(8) 0.0096(7)
Cl(2) 0.045(1) 0.0308(10) 0.035(1) 0.0153(8) 0.0112(9) 0.0063(8)
S(1) 0.0317(10) 0.0334(10) 0.037(1) 0.0163(8) 0.0119(8) 0.0165(8)
S(2) 0.0281(9) 0.0350(10) 0.042(1) 0.0134(8) 0.0118(8) 0.0165(9)
P(1) 0.0273(10) 0.0280(9) 0.0326(10) 0.0141(8) 0.0108(8) 0.0137(8)
P(2) 0.0246(9) 0.0254(9) 0.0276(10) 0.0096(8) 0.0063(8) 0.0092(8)
C(1) 0.089(8) 0.049(6) 0.064(7) 0.021(5) 0.055(6) 0.018(5)
C(2) 0.054(6) 0.072(6) 0.066(6) 0.033(5) 0.042(5) 0.020(5)
C(3) 0.070(6) 0.059(6) 0.040(5) 0.038(5) 0.031(4) 0.019(4)
C(4) 0.090(7) 0.072(7) 0.032(5) 0.048(6) 0.020(5) 0.012(5)
C(5) 0.111(9) 0.070(7) 0.032(5) 0.056(7) 0.033(5) 0.026(5)
C(6) 0.032(4) 0.036(4) 0.077(6) 0.011(4) 0.019(4) 0.029(4)
C(7) 0.068(7) 0.045(6) 0.072(8) -0.015(5) 0.006(6) 0.028(5)
C(8) 0.13(1) 0.019(4) 0.100(9) 0.001(6) 0.083(9) 0.006(5)
C(9) 0.057(6) 0.034(5) 0.130(10) 0.026(5) 0.056(7) 0.037(6)
C(10) 0.040(5) 0.032(4) 0.072(6) 0.011(4) 0.015(4) 0.028(4)
C(11) 0.053(6) 0.073(7) 0.17(1) 0.030(5) 0.055(7) 0.064(8)
C(12) 0.17(1) 0.094(10) 0.093(10) -0.048(9) -0.071(9) 0.045(8)
C(13) 0.41(3) 0.037(7) 0.18(2) 0.04(1) 0.23(2) 0.010(8)
C(14) 0.097(9) 0.085(9) 0.39(2) 0.072(8) 0.13(1) 0.14(1)
C(15) 0.105(9) 0.050(6) 0.085(8) 0.014(6) 0.000(7) 0.040(6)
C(16) 0.035(4) 0.040(4) 0.032(4) 0.024(3) 0.011(3) 0.017(3)
C(17) 0.052(5) 0.043(5) 0.047(5) 0.030(4) 0.022(4) 0.020(4)
C(18) 0.084(7) 0.050(5) 0.063(6) 0.048(5) 0.037(5) 0.028(5)
C(19) 0.083(7) 0.072(7) 0.063(6) 0.065(6) 0.018(5) 0.024(5)
C(20) 0.042(5) 0.083(7) 0.057(6) 0.044(5) 0.000(4) 0.011(5)
C(21) 0.042(5) 0.054(5) 0.058(6) 0.029(4) 0.010(4) 0.013(4)
C(22) 0.021(4) 0.025(4) 0.049(5) 0.008(3) 0.001(3) 0.007(3)
C(23) 0.044(5) 0.038(4) 0.038(5) 0.020(4) 0.002(4) 0.005(4)
C(24) 0.058(6) 0.044(5) 0.046(5) 0.026(4) -0.008(4) -0.001(4)
C(25) 0.054(6) 0.040(5) 0.075(7) 0.022(5) -0.015(5) -0.005(5)
C(26) 0.031(5) 0.034(5) 0.102(8) 0.001(4) -0.004(5) 0.018(5)
C(27) 0.037(4) 0.044(5) 0.050(5) 0.009(4) 0.004(4) 0.015(4)
C(28) 0.030(4) 0.052(5) 0.041(4) 0.028(4) 0.016(3) 0.025(4)
C(29) 0.041(5) 0.068(6) 0.051(5) 0.033(4) 0.020(4) 0.036(5)
C(30) 0.069(7) 0.13(1) 0.085(8) 0.064(7) 0.046(6) 0.076(8)
C(31) 0.086(8) 0.16(1) 0.069(8) 0.084(9) 0.051(7) 0.076(9)
C(32) 0.101(8) 0.127(10) 0.032(5) 0.087(8) 0.021(5) 0.013(6)
C(33) 0.068(6) 0.072(6) 0.048(5) 0.052(5) 0.019(5) 0.023(5)
C(34) 0.027(4) 0.026(3) 0.032(4) 0.009(3) 0.009(3) 0.010(3)
C(35) 0.038(4) 0.033(4) 0.030(4) 0.012(3) 0.010(3) 0.011(3)
C(36) 0.043(5) 0.034(4) 0.038(5) 0.000(4) 0.009(4) 0.001(4)
C(37) 0.066(6) 0.031(4) 0.054(6) 0.010(4) 0.026(5) 0.016(4)
C(38) 0.081(7) 0.037(5) 0.042(5) 0.022(5) 0.019(5) 0.027(4)
C(39) 0.051(5) 0.034(4) 0.033(4) 0.012(4) 0.007(4) 0.014(3)
C(40) 0.027(4) 0.032(4) 0.038(4) 0.011(3) 0.006(3) 0.012(3)
C(41) 0.040(5) 0.052(5) 0.045(5) 0.026(4) 0.013(4) 0.016(4)
C(42) 0.053(6) 0.076(6) 0.065(6) 0.045(5) 0.027(5) 0.015(5)
C(43) 0.049(5) 0.082(7) 0.075(7) 0.047(5) 0.017(5) 0.026(6)
C(44) 0.051(6) 0.088(7) 0.056(6) 0.043(5) 0.002(5) 0.018(5)
C(45) 0.052(5) 0.063(6) 0.046(5) 0.036(5) 0.003(4) 0.005(4)
C(46) 0.031(4) 0.031(4) 0.024(4) 0.016(3) -0.002(3) 0.004(3)
C(47) 0.034(4) 0.047(5) 0.048(5) 0.014(4) 0.000(4) 0.008(4)
C(48) 0.049(6) 0.043(5) 0.064(7) 0.015(4) -0.010(5) -0.014(5)
C(49) 0.088(8) 0.063(6) 0.047(6) 0.049(6) -0.003(5) -0.010(5)
C(50) 0.086(7) 0.054(6) 0.035(5) 0.042(5) 0.020(5) 0.006(4)
C(51) 0.047(5) 0.043(5) 0.031(4) 0.021(4) 0.012(4) 0.011(4)

loop_
_atom_type_symbol
_atom_type_description
_atom_type_scat_dispersion_real
_atom_type_scat_dispersion_imag
_atom_type_scat_source
C C 0.003 0.002
;International Tables for Crystallography
(1992, Vol. C, Tables 4.2.6.8 and 6.1.1.1)
;
H H 0.000 0.000
;International Tables for Crystallography
(1992, Vol. C, Table 6.1.1.2)
;
Cl Cl 0.148 0.159
;International Tables for Crystallography
(1992, Vol. C, Tables 4.2.6.8 and 6.1.1.1)
;
P P 0.102 0.094
;International Tables for Crystallography
(1992, Vol. C, Tables 4.2.6.8 and 6.1.1.1)
;
Ru Ru -1.259 0.836
;International Tables for Crystallography
(1992, Vol. C, Tables 4.2.6.8 and 6.1.1.1)
;
S S 0.125 0.123
;International Tables for Crystallography
(1992, Vol. C, Tables 4.2.6.8 and 6.1.1.1)
;
Ti Ti 0.278 0.446
;International Tables for Crystallography
(1992, Vol. C, Tables 4.2.6.8 and 6.1.1.1)
;

loop_
_geom_angle_atom_site_label_1
_geom_angle_atom_site_label_2
_geom_angle_atom_site_label_3
_geom_angle
_geom_angle_site_symmetry_1
_geom_angle_site_symmetry_2
_geom_angle_site_symmetry_3
_geom_angle_publ_flag
Ti Ru(1) Cl(2) 99.24(5) 1_555 1_555 1_555 yes
Ti Ru(1) S(1) 47.55(5) 1_555 1_555 1_555 yes
Ti Ru(1) S(2) 47.63(5) 1_555 1_555 1_555 yes
Ti Ru(1) C(6) 109.8(2) 1_555 1_555 1_555 yes
Ti Ru(1) C(7) 139.9(4) 1_555 1_555 1_555 yes
Ti Ru(1) C(8) 169.8(3) 1_555 1_555 1_555 yes
Ti Ru(1) C(9) 133.8(3) 1_555 1_555 1_555 yes
Ti Ru(1) C(10) 107.6(2) 1_555 1_555 1_555 yes
Cl(2) Ru(1) S(1) 82.53(6) 1_555 1_555 1_555 yes
Cl(2) Ru(1) S(2) 79.50(6) 1_555 1_555 1_555 yes
Cl(2) Ru(1) C(6) 141.8(3) 1_555 1_555 1_555 yes
Cl(2) Ru(1) C(7) 104.3(3) 1_555 1_555 1_555 yes
Cl(2) Ru(1) C(8) 90.4(3) 1_555 1_555 1_555 yes
Cl(2) Ru(1) C(9) 112.2(3) 1_555 1_555 1_555 yes
Cl(2) Ru(1) C(10) 149.0(2) 1_555 1_555 1_555 yes
S(1) Ru(1) S(2) 86.94(6) 1_555 1_555 1_555 yes
S(1) Ru(1) C(6) 135.6(3) 1_555 1_555 1_555 yes
S(1) Ru(1) C(7) 166.4(3) 1_555 1_555 1_555 yes
S(1) Ru(1) C(8) 131.8(4) 1_555 1_555 1_555 yes
S(1) Ru(1) C(9) 102.7(3) 1_555 1_555 1_555 yes
S(1) Ru(1) C(10) 104.2(2) 1_555 1_555 1_555 yes
S(2) Ru(1) C(6) 101.9(2) 1_555 1_555 1_555 yes
S(2) Ru(1) C(7) 105.7(3) 1_555 1_555 1_555 yes
S(2) Ru(1) C(8) 138.6(5) 1_555 1_555 1_555 yes
S(2) Ru(1) C(9) 165.5(2) 1_555 1_555 1_555 yes
S(2) Ru(1) C(10) 130.5(2) 1_555 1_555 1_555 yes
C(6) Ru(1) C(7) 38.0(3) 1_555 1_555 1_555 yes
C(6) Ru(1) C(8) 63.0(3) 1_555 1_555 1_555 yes
C(6) Ru(1) C(9) 63.6(3) 1_555 1_555 1_555 yes
C(6) Ru(1) C(10) 38.8(3) 1_555 1_555 1_555 yes
C(7) Ru(1) C(8) 38.1(4) 1_555 1_555 1_555 yes
C(7) Ru(1) C(9) 63.9(4) 1_555 1_555 1_555 yes
C(7) Ru(1) C(10) 63.9(3) 1_555 1_555 1_555 yes
C(8) Ru(1) C(9) 37.5(4) 1_555 1_555 1_555 yes
C(8) Ru(1) C(10) 62.2(4) 1_555 1_555 1_555 yes
C(9) Ru(1) C(10) 36.9(3) 1_555 1_555 1_555 yes
Ti Ru(2) Cl(1) 54.18(5) 1_555 1_555 1_555 yes
Ti Ru(2) Cl(2) 113.54(5) 1_555 1_555 1_555 yes
Ti Ru(2) S(1) 51.13(5) 1_555 1_555 1_555 yes
Ti Ru(2) S(2) 51.36(5) 1_555 1_555 1_555 yes
Ti Ru(2) P(1) 126.85(6) 1_555 1_555 1_555 yes
Ti Ru(2) P(2) 123.19(6) 1_555 1_555 1_555 yes
Cl(1) Ru(2) Cl(2) 167.70(6) 1_555 1_555 1_555 yes
Cl(1) Ru(2) S(1) 87.62(6) 1_555 1_555 1_555 yes
Cl(1) Ru(2) S(2) 89.10(6) 1_555 1_555 1_555 yes
Cl(1) Ru(2) P(1) 97.53(6) 1_555 1_555 1_555 yes
Cl(1) Ru(2) P(2) 93.40(6) 1_555 1_555 1_555 yes
Cl(2) Ru(2) S(1) 83.81(6) 1_555 1_555 1_555 yes
Cl(2) Ru(2) S(2) 81.06(6) 1_555 1_555 1_555 yes
Cl(2) Ru(2) P(1) 91.15(6) 1_555 1_555 1_555 yes
Cl(2) Ru(2) P(2) 93.74(6) 1_555 1_555 1_555 yes
S(1) Ru(2) S(2) 82.49(6) 1_555 1_555 1_555 yes
S(1) Ru(2) P(1) 89.03(6) 1_555 1_555 1_555 yes
S(1) Ru(2) P(2) 171.13(6) 1_555 1_555 1_555 yes
S(2) Ru(2) P(1) 169.03(6) 1_555 1_555 1_555 yes
S(2) Ru(2) P(2) 88.71(6) 1_555 1_555 1_555 yes
P(1) Ru(2) P(2) 99.56(6) 1_555 1_555 1_555 yes
Ru(1) Ti Ru(2) 67.12(3) 1_555 1_555 1_555 yes
Ru(1) Ti Cl(1) 123.89(6) 1_555 1_555 1_555 yes
Ru(1) Ti S(1) 51.63(5) 1_555 1_555 1_555 yes
Ru(1) Ti S(2) 51.61(5) 1_555 1_555 1_555 yes
Ru(1) Ti C(1) 92.7(2) 1_555 1_555 1_555 yes
Ru(1) Ti C(2) 115.9(2) 1_555 1_555 1_555 yes
Ru(1) Ti C(3) 148.7(2) 1_555 1_555 1_555 yes
Ru(1) Ti C(4) 136.7(2) 1_555 1_555 1_555 yes
Ru(1) Ti C(5) 103.5(2) 1_555 1_555 1_555 yes
Ru(2) Ti Cl(1) 56.78(5) 1_555 1_555 1_555 yes
Ru(2) Ti S(1) 60.01(5) 1_555 1_555 1_555 yes
Ru(2) Ti S(2) 59.52(6) 1_555 1_555 1_555 yes
Ru(2) Ti C(1) 159.2(2) 1_555 1_555 1_555 yes
Ru(2) Ti C(2) 150.5(2) 1_555 1_555 1_555 yes
Ru(2) Ti C(3) 141.9(2) 1_555 1_555 1_555 yes
Ru(2) Ti C(4) 142.6(2) 1_555 1_555 1_555 yes
Ru(2) Ti C(5) 152.2(2) 1_555 1_555 1_555 yes
Cl(1) Ti S(1) 95.74(8) 1_555 1_555 1_555 yes
Cl(1) Ti S(2) 96.90(8) 1_555 1_555 1_555 yes
Cl(1) Ti C(1) 143.1(2) 1_555 1_555 1_555 yes
Cl(1) Ti C(2) 113.3(2) 1_555 1_555 1_555 yes
Cl(1) Ti C(3) 86.4(2) 1_555 1_555 1_555 yes
Cl(1) Ti C(4) 92.7(2) 1_555 1_555 1_555 yes
Cl(1) Ti C(5) 125.2(3) 1_555 1_555 1_555 yes
S(1) Ti S(2) 93.85(8) 1_555 1_555 1_555 yes
S(1) Ti C(1) 112.3(3) 1_555 1_555 1_555 yes
S(1) Ti C(2) 146.8(2) 1_555 1_555 1_555 yes
S(1) Ti C(3) 142.0(2) 1_555 1_555 1_555 yes
S(1) Ti C(4) 108.1(2) 1_555 1_555 1_555 yes
S(1) Ti C(5) 93.2(2) 1_555 1_555 1_555 yes
S(2) Ti C(1) 104.2(3) 1_555 1_555 1_555 yes
S(2) Ti C(2) 98.1(2) 1_555 1_555 1_555 yes
S(2) Ti C(3) 123.7(2) 1_555 1_555 1_555 yes
S(2) Ti C(4) 155.0(2) 1_555 1_555 1_555 yes
S(2) Ti C(5) 136.2(3) 1_555 1_555 1_555 yes
C(1) Ti C(2) 34.6(3) 1_555 1_555 1_555 yes
C(1) Ti C(3) 56.8(3) 1_555 1_555 1_555 yes
C(1) Ti C(4) 56.8(3) 1_555 1_555 1_555 yes
C(1) Ti C(5) 34.5(3) 1_555 1_555 1_555 yes
C(2) Ti C(3) 34.2(3) 1_555 1_555 1_555 yes
C(2) Ti C(4) 56.9(3) 1_555 1_555 1_555 yes
C(2) Ti C(5) 57.3(3) 1_555 1_555 1_555 yes
C(3) Ti C(4) 34.0(3) 1_555 1_555 1_555 yes
C(3) Ti C(5) 56.6(3) 1_555 1_555 1_555 yes
C(4) Ti C(5) 33.9(3) 1_555 1_555 1_555 yes
Ru(2) Cl(1) Ti 69.04(5) 1_555 1_555 1_555 yes
Ru(1) Cl(2) Ru(2) 80.03(6) 1_555 1_555 1_555 yes
Ru(1) S(1) Ru(2) 80.56(6) 1_555 1_555 1_555 yes
Ru(1) S(1) Ti 80.83(7) 1_555 1_555 1_555 yes
Ru(2) S(1) Ti 68.85(6) 1_555 1_555 1_555 yes
Ru(1) S(2) Ru(2) 80.91(6) 1_555 1_555 1_555 yes
Ru(1) S(2) Ti 80.76(7) 1_555 1_555 1_555 yes
Ru(2) S(2) Ti 69.12(6) 1_555 1_555 1_555 yes
Ru(2) P(1) C(16) 119.0(2) 1_555 1_555 1_555 yes
Ru(2) P(1) C(22) 114.7(2) 1_555 1_555 1_555 yes
Ru(2) P(1) C(28) 119.0(2) 1_555 1_555 1_555 yes
C(16) P(1) C(22) 97.2(3) 1_555 1_555 1_555 yes
C(16) P(1) C(28) 97.0(3) 1_555 1_555 1_555 yes
C(22) P(1) C(28) 106.6(3) 1_555 1_555 1_555 yes
Ru(2) P(2) C(34) 119.9(2) 1_555 1_555 1_555 yes
Ru(2) P(2) C(40) 119.4(2) 1_555 1_555 1_555 yes
Ru(2) P(2) C(46) 111.8(2) 1_555 1_555 1_555 yes
C(34) P(2) C(40) 96.1(3) 1_555 1_555 1_555 yes
C(34) P(2) C(46) 105.1(3) 1_555 1_555 1_555 yes
C(40) P(2) C(46) 102.1(3) 1_555 1_555 1_555 yes
Ti C(1) C(2) 73.6(5) 1_555 1_555 1_555 yes
Ti C(1) C(5) 73.6(5) 1_555 1_555 1_555 yes
Ti C(1) H(1) 118.9(6) 1_555 1_555 1_555 no
C(2) C(1) C(5) 108.4(8) 1_555 1_555 1_555 yes
C(2) C(1) H(1) 125(1) 1_555 1_555 1_555 no
C(5) C(1) H(1) 125(1) 1_555 1_555 1_555 no
Ti C(2) C(1) 71.8(5) 1_555 1_555 1_555 yes
Ti C(2) C(3) 73.1(4) 1_555 1_555 1_555 yes
Ti C(2) H(2) 120.4(6) 1_555 1_555 1_555 no
C(1) C(2) C(3) 106.7(8) 1_555 1_555 1_555 yes
C(1) C(2) H(2) 126(1) 1_555 1_555 1_555 no
C(3) C(2) H(2) 126.6(10) 1_555 1_555 1_555 no
Ti C(3) C(2) 72.7(5) 1_555 1_555 1_555 yes
Ti C(3) C(4) 73.5(5) 1_555 1_555 1_555 yes
Ti C(3) H(3) 120.0(6) 1_555 1_555 1_555 no
C(2) C(3) C(4) 109.0(8) 1_555 1_555 1_555 yes
C(2) C(3) H(3) 125.5(9) 1_555 1_555 1_555 no
C(4) C(3) H(3) 125.5(10) 1_555 1_555 1_555 no
Ti C(4) C(3) 72.6(5) 1_555 1_555 1_555 yes
Ti C(4) C(5) 72.3(5) 1_555 1_555 1_555 yes
Ti C(4) H(4) 120.9(6) 1_555 1_555 1_555 no
C(3) C(4) C(5) 108.0(9) 1_555 1_555 1_555 yes
C(3) C(4) H(4) 126.0(10) 1_555 1_555 1_555 no
C(5) C(4) H(4) 126.0(10) 1_555 1_555 1_555 no
Ti C(5) C(1) 71.9(5) 1_555 1_555 1_555 yes
Ti C(5) C(4) 73.7(5) 1_555 1_555 1_555 yes
Ti C(5) H(5) 120.1(6) 1_555 1_555 1_555 no
C(1) C(5) C(4) 107.8(8) 1_555 1_555 1_555 yes
C(1) C(5) H(5) 126(1) 1_555 1_555 1_555 no
C(4) C(5) H(5) 126(1) 1_555 1_555 1_555 no
Ru(1) C(6) C(7) 71.5(5) 1_555 1_555 1_555 yes
Ru(1) C(6) C(10) 70.5(4) 1_555 1_555 1_555 yes
Ru(1) C(6) C(11) 128.5(6) 1_555 1_555 1_555 yes
C(7) C(6) C(10) 107.4(8) 1_555 1_555 1_555 yes
C(7) C(6) C(11) 125.3(9) 1_555 1_555 1_555 yes
C(10) C(6) C(11) 127.0(9) 1_555 1_555 1_555 yes
Ru(1) C(7) C(6) 70.5(5) 1_555 1_555 1_555 yes
Ru(1) C(7) C(8) 71.1(5) 1_555 1_555 1_555 yes
Ru(1) C(7) C(12) 125.5(7) 1_555 1_555 1_555 yes
C(6) C(7) C(8) 106.5(9) 1_555 1_555 1_555 yes
C(6) C(7) C(12) 125(1) 1_555 1_555 1_555 yes
C(8) C(7) C(12) 128(1) 1_555 1_555 1_555 yes
Ru(1) C(8) C(7) 70.8(5) 1_555 1_555 1_555 yes
Ru(1) C(8) C(9) 72.2(5) 1_555 1_555 1_555 yes
Ru(1) C(8) C(13) 125.3(7) 1_555 1_555 1_555 yes
C(7) C(8) C(9) 109.8(9) 1_555 1_555 1_555 yes
C(7) C(8) C(13) 125(1) 1_555 1_555 1_555 yes
C(9) C(8) C(13) 124(1) 1_555 1_555 1_555 yes
Ru(1) C(9) C(8) 70.3(5) 1_555 1_555 1_555 yes
Ru(1) C(9) C(10) 69.8(5) 1_555 1_555 1_555 yes
Ru(1) C(9) C(14) 127.7(6) 1_555 1_555 1_555 yes
C(8) C(9) C(10) 106.9(9) 1_555 1_555 1_555 yes
C(8) C(9) C(14) 126(1) 1_555 1_555 1_555 yes
C(10) C(9) C(14) 126(1) 1_555 1_555 1_555 yes
Ru(1) C(10) C(6) 70.7(4) 1_555 1_555 1_555 yes
Ru(1) C(10) C(9) 73.3(5) 1_555 1_555 1_555 yes
Ru(1) C(10) C(15) 129.3(6) 1_555 1_555 1_555 yes
C(6) C(10) C(9) 109.5(9) 1_555 1_555 1_555 yes
C(6) C(10) C(15) 125.9(9) 1_555 1_555 1_555 yes
C(9) C(10) C(15) 124.0(9) 1_555 1_555 1_555 yes
C(6) C(11) H(6) 109.5(8) 1_555 1_555 1_555 no
C(6) C(11) H(7) 109.5(9) 1_555 1_555 1_555 no
C(6) C(11) H(8) 109.5(9) 1_555 1_555 1_555 no
H(6) C(11) H(7) 109(1) 1_555 1_555 1_555 no
H(6) C(11) H(8) 109(1) 1_555 1_555 1_555 no
H(7) C(11) H(8) 109.5(10) 1_555 1_555 1_555 no
C(7) C(12) H(9) 109(1) 1_555 1_555 1_555 no
C(7) C(12) H(10) 109(1) 1_555 1_555 1_555 no
C(7) C(12) H(11) 109(1) 1_555 1_555 1_555 no
H(9) C(12) H(10) 109(1) 1_555 1_555 1_555 no
H(9) C(12) H(11) 109(1) 1_555 1_555 1_555 no
H(10) C(12) H(11) 109(1) 1_555 1_555 1_555 no
C(8) C(13) H(12) 109(1) 1_555 1_555 1_555 no
C(8) C(13) H(13) 109(1) 1_555 1_555 1_555 no
C(8) C(13) H(14) 109(1) 1_555 1_555 1_555 no
H(12) C(13) H(13) 109(1) 1_555 1_555 1_555 no
H(12) C(13) H(14) 109(1) 1_555 1_555 1_555 no
H(13) C(13) H(14) 109(2) 1_555 1_555 1_555 no
C(9) C(14) H(15) 109(1) 1_555 1_555 1_555 no
C(9) C(14) H(16) 109.5(10) 1_555 1_555 1_555 no
C(9) C(14) H(17) 109.5(9) 1_555 1_555 1_555 no
H(15) C(14) H(16) 109(1) 1_555 1_555 1_555 no
H(15) C(14) H(17) 109(1) 1_555 1_555 1_555 no
H(16) C(14) H(17) 109(1) 1_555 1_555 1_555 no
C(10) C(15) H(18) 109.5(9) 1_555 1_555 1_555 no
C(10) C(15) H(19) 109.5(9) 1_555 1_555 1_555 no
C(10) C(15) H(20) 109.5(9) 1_555 1_555 1_555 no
H(18) C(15) H(19) 109(1) 1_555 1_555 1_555 no
H(18) C(15) H(20) 109(1) 1_555 1_555 1_555 no
H(19) C(15) H(20) 109(1) 1_555 1_555 1_555 no
P(1) C(16) C(17) 123.7(5) 1_555 1_555 1_555 yes
P(1) C(16) C(21) 118.6(5) 1_555 1_555 1_555 yes
C(17) C(16) C(21) 117.7(7) 1_555 1_555 1_555 yes
C(16) C(17) C(18) 121.5(7) 1_555 1_555 1_555 yes
C(16) C(17) H(21) 119.2(7) 1_555 1_555 1_555 no
C(18) C(17) H(21) 119.2(8) 1_555 1_555 1_555 no
C(17) C(18) C(19) 120.1(8) 1_555 1_555 1_555 yes
C(17) C(18) H(22) 119.9(9) 1_555 1_555 1_555 no
C(19) C(18) H(22) 119.9(8) 1_555 1_555 1_555 no
C(18) C(19) C(20) 120.1(7) 1_555 1_555 1_555 yes
C(18) C(19) H(23) 120.0(10) 1_555 1_555 1_555 no
C(20) C(19) H(23) 120.0(10) 1_555 1_555 1_555 no
C(19) C(20) C(21) 120.0(8) 1_555 1_555 1_555 yes
C(19) C(20) H(24) 120.0(9) 1_555 1_555 1_555 no
C(21) C(20) H(24) 120.0(10) 1_555 1_555 1_555 no
C(16) C(21) C(20) 120.6(8) 1_555 1_555 1_555 yes
C(16) C(21) H(25) 119.7(7) 1_555 1_555 1_555 no
C(20) C(21) H(25) 119.7(8) 1_555 1_555 1_555 no
P(1) C(22) C(23) 115.0(5) 1_555 1_555 1_555 yes
P(1) C(22) C(27) 126.1(6) 1_555 1_555 1_555 yes
C(23) C(22) C(27) 118.5(7) 1_555 1_555 1_555 yes
C(22) C(23) C(24) 120.9(7) 1_555 1_555 1_555 yes
C(22) C(23) H(26) 119.6(7) 1_555 1_555 1_555 no
C(24) C(23) H(26) 119.5(8) 1_555 1_555 1_555 no
C(23) C(24) C(25) 119.1(8) 1_555 1_555 1_555 yes
C(23) C(24) H(27) 120.5(9) 1_555 1_555 1_555 no
C(25) C(24) H(27) 120.5(8) 1_555 1_555 1_555 no
C(24) C(25) C(26) 120.5(8) 1_555 1_555 1_555 yes
C(24) C(25) H(28) 119(1) 1_555 1_555 1_555 no
C(26) C(25) H(28) 119(1) 1_555 1_555 1_555 no
C(25) C(26) C(27) 120.4(8) 1_555 1_555 1_555 yes
C(25) C(26) H(29) 119.8(10) 1_555 1_555 1_555 no
C(27) C(26) H(29) 119(1) 1_555 1_555 1_555 no
C(22) C(27) C(26) 120.6(8) 1_555 1_555 1_555 yes
C(22) C(27) H(30) 119.7(7) 1_555 1_555 1_555 no
C(26) C(27) H(30) 119.7(8) 1_555 1_555 1_555 no
P(1) C(28) C(29) 123.0(6) 1_555 1_555 1_555 yes
P(1) C(28) C(33) 118.5(6) 1_555 1_555 1_555 yes
C(29) C(28) C(33) 118.4(7) 1_555 1_555 1_555 yes
C(28) C(29) C(30) 120.1(9) 1_555 1_555 1_555 yes
C(28) C(29) H(31) 120.0(7) 1_555 1_555 1_555 no
C(30) C(29) H(31) 120.0(9) 1_555 1_555 1_555 no
C(29) C(30) C(31) 120.9(10) 1_555 1_555 1_555 yes
C(29) C(30) H(32) 119(1) 1_555 1_555 1_555 no
C(31) C(30) H(32) 119(1) 1_555 1_555 1_555 no
C(30) C(31) C(32) 121.3(9) 1_555 1_555 1_555 yes
C(30) C(31) H(33) 119(1) 1_555 1_555 1_555 no
C(32) C(31) H(33) 119(1) 1_555 1_555 1_555 no
C(31) C(32) C(33) 118.8(9) 1_555 1_555 1_555 yes
C(31) C(32) H(34) 120(1) 1_555 1_555 1_555 no
C(33) C(32) H(34) 120(1) 1_555 1_555 1_555 no
C(28) C(33) C(32) 120.5(8) 1_555 1_555 1_555 yes
C(28) C(33) H(35) 119.7(8) 1_555 1_555 1_555 no
C(32) C(33) H(35) 119.7(9) 1_555 1_555 1_555 no
P(2) C(34) C(35) 119.6(5) 1_555 1_555 1_555 yes
P(2) C(34) C(39) 122.9(5) 1_555 1_555 1_555 yes
C(35) C(34) C(39) 117.3(6) 1_555 1_555 1_555 yes
C(34) C(35) C(36) 121.6(6) 1_555 1_555 1_555 yes
C(34) C(35) H(36) 119.2(7) 1_555 1_555 1_555 no
C(36) C(35) H(36) 119.2(7) 1_555 1_555 1_555 no
C(35) C(36) C(37) 119.7(7) 1_555 1_555 1_555 yes
C(35) C(36) H(37) 120.1(8) 1_555 1_555 1_555 no
C(37) C(36) H(37) 120.1(8) 1_555 1_555 1_555 no
C(36) C(37) C(38) 118.7(7) 1_555 1_555 1_555 yes
C(36) C(37) H(38) 120.6(9) 1_555 1_555 1_555 no
C(38) C(37) H(38) 120.6(8) 1_555 1_555 1_555 no
C(37) C(38) C(39) 121.6(7) 1_555 1_555 1_555 yes
C(37) C(38) H(39) 119.2(8) 1_555 1_555 1_555 no
C(39) C(38) H(39) 119.2(8) 1_555 1_555 1_555 no
C(34) C(39) C(38) 121.0(7) 1_555 1_555 1_555 yes
C(34) C(39) H(40) 119.5(7) 1_555 1_555 1_555 no
C(38) C(39) H(40) 119.5(7) 1_555 1_555 1_555 no
P(2) C(40) C(41) 120.8(5) 1_555 1_555 1_555 yes
P(2) C(40) C(45) 121.4(6) 1_555 1_555 1_555 yes
C(41) C(40) C(45) 117.4(7) 1_555 1_555 1_555 yes
C(40) C(41) C(42) 120.8(7) 1_555 1_555 1_555 yes
C(40) C(41) H(41) 119.6(7) 1_555 1_555 1_555 no
C(42) C(41) H(41) 119.6(8) 1_555 1_555 1_555 no
C(41) C(42) C(43) 121.1(8) 1_555 1_555 1_555 yes
C(41) C(42) H(42) 119.5(9) 1_555 1_555 1_555 no
C(43) C(42) H(42) 119.5(8) 1_555 1_555 1_555 no
C(42) C(43) C(44) 118.6(8) 1_555 1_555 1_555 yes
C(42) C(43) H(43) 120.7(10) 1_555 1_555 1_555 no
C(44) C(43) H(43) 120.7(9) 1_555 1_555 1_555 no
C(43) C(44) C(45) 121.3(8) 1_555 1_555 1_555 yes
C(43) C(44) H(44) 119.4(9) 1_555 1_555 1_555 no
C(45) C(44) H(44) 119.4(9) 1_555 1_555 1_555 no
C(40) C(45) C(44) 120.9(8) 1_555 1_555 1_555 yes
C(40) C(45) H(45) 119.5(8) 1_555 1_555 1_555 no
C(44) C(45) H(45) 119.5(8) 1_555 1_555 1_555 no
P(2) C(46) C(47) 117.1(6) 1_555 1_555 1_555 yes
P(2) C(46) C(51) 123.4(5) 1_555 1_555 1_555 yes
C(47) C(46) C(51) 119.1(7) 1_555 1_555 1_555 yes
C(46) C(47) C(48) 119.4(8) 1_555 1_555 1_555 yes
C(46) C(47) H(46) 120.3(8) 1_555 1_555 1_555 no
C(48) C(47) H(46) 120.3(8) 1_555 1_555 1_555 no
C(47) C(48) C(49) 120.4(8) 1_555 1_555 1_555 yes
C(47) C(48) H(47) 119.8(10) 1_555 1_555 1_555 no
C(49) C(48) H(47) 119.8(9) 1_555 1_555 1_555 no
C(48) C(49) C(50) 120.4(8) 1_555 1_555 1_555 yes
C(48) C(49) H(48) 119(1) 1_555 1_555 1_555 no
C(50) C(49) H(48) 119(1) 1_555 1_555 1_555 no
C(49) C(50) C(51) 120.7(8) 1_555 1_555 1_555 yes
C(49) C(50) H(49) 119.6(9) 1_555 1_555 1_555 no
C(51) C(50) H(49) 119.6(9) 1_555 1_555 1_555 no
C(46) C(51) C(50) 119.9(7) 1_555 1_555 1_555 yes
C(46) C(51) H(50) 120.0(7) 1_555 1_555 1_555 no
C(50) C(51) H(50) 120.0(8) 1_555 1_555 1_555 no

loop_
_geom_bond_atom_site_label_1
_geom_bond_atom_site_label_2
_geom_bond_distance
_geom_bond_site_symmetry_1
_geom_bond_site_symmetry_2
_geom_bond_publ_flag
Ru(1) Ti 3.032(1) 1_555 1_555 yes
Ru(1) Cl(2) 2.563(2) 1_555 1_555 yes
Ru(1) S(1) 2.408(2) 1_555 1_555 yes
Ru(1) S(2) 2.408(2) 1_555 1_555 yes
Ru(1) C(6) 2.139(7) 1_555 1_555 yes
Ru(1) C(7) 2.151(9) 1_555 1_555 yes
Ru(1) C(8) 2.156(9) 1_555 1_555 yes
Ru(1) C(9) 2.181(8) 1_555 1_555 yes
Ru(1) C(10) 2.136(7) 1_555 1_555 yes
Ru(2) Ti 2.714(1) 1_555 1_555 yes
Ru(2) Cl(1) 2.432(2) 1_555 1_555 yes
Ru(2) Cl(2) 2.390(2) 1_555 1_555 yes
Ru(2) S(1) 2.521(2) 1_555 1_555 yes
Ru(2) S(2) 2.504(2) 1_555 1_555 yes
Ru(2) P(1) 2.370(2) 1_555 1_555 yes
Ru(2) P(2) 2.343(2) 1_555 1_555 yes
Ti Cl(1) 2.357(2) 1_555 1_555 yes
Ti S(1) 2.266(2) 1_555 1_555 yes
Ti S(2) 2.269(2) 1_555 1_555 yes
Ti C(1) 2.332(8) 1_555 1_555 yes
Ti C(2) 2.356(8) 1_555 1_555 yes
Ti C(3) 2.360(8) 1_555 1_555 yes
Ti C(4) 2.372(8) 1_555 1_555 yes
Ti C(5) 2.354(8) 1_555 1_555 yes
P(1) C(16) 1.862(7) 1_555 1_555 yes
P(1) C(22) 1.857(7) 1_555 1_555 yes
P(1) C(28) 1.850(7) 1_555 1_555 yes
P(2) C(34) 1.838(6) 1_555 1_555 yes
P(2) C(40) 1.853(7) 1_555 1_555 yes
P(2) C(46) 1.840(7) 1_555 1_555 yes
C(1) C(2) 1.39(1) 1_555 1_555 yes
C(1) C(5) 1.39(1) 1_555 1_555 yes
C(2) C(3) 1.39(1) 1_555 1_555 yes
C(3) C(4) 1.38(1) 1_555 1_555 yes
C(4) C(5) 1.38(1) 1_555 1_555 yes
C(6) C(7) 1.40(1) 1_555 1_555 yes
C(6) C(10) 1.42(1) 1_555 1_555 yes
C(6) C(11) 1.51(1) 1_555 1_555 yes
C(7) C(8) 1.41(1) 1_555 1_555 yes
C(7) C(12) 1.52(1) 1_555 1_555 yes
C(8) C(9) 1.39(1) 1_555 1_555 yes
C(8) C(13) 1.52(1) 1_555 1_555 yes
C(9) C(10) 1.37(1) 1_555 1_555 yes
C(9) C(14) 1.53(1) 1_555 1_555 yes
C(10) C(15) 1.53(1) 1_555 1_555 yes
C(16) C(17) 1.371(9) 1_555 1_555 yes
C(16) C(21) 1.403(9) 1_555 1_555 yes
C(17) C(18) 1.377(10) 1_555 1_555 yes
C(18) C(19) 1.36(1) 1_555 1_555 yes
C(19) C(20) 1.37(1) 1_555 1_555 yes
C(20) C(21) 1.38(1) 1_555 1_555 yes
C(22) C(23) 1.385(10) 1_555 1_555 yes
C(22) C(27) 1.372(9) 1_555 1_555 yes
C(23) C(24) 1.389(10) 1_555 1_555 yes
C(24) C(25) 1.37(1) 1_555 1_555 yes
C(25) C(26) 1.36(1) 1_555 1_555 yes
C(26) C(27) 1.38(1) 1_555 1_555 yes
C(28) C(29) 1.393(10) 1_555 1_555 yes
C(28) C(33) 1.39(1) 1_555 1_555 yes
C(29) C(30) 1.38(1) 1_555 1_555 yes
C(30) C(31) 1.33(1) 1_555 1_555 yes
C(31) C(32) 1.38(1) 1_555 1_555 yes
C(32) C(33) 1.39(1) 1_555 1_555 yes
C(34) C(35) 1.389(9) 1_555 1_555 yes
C(34) C(39) 1.388(9) 1_555 1_555 yes
C(35) C(36) 1.382(9) 1_555 1_555 yes
C(36) C(37) 1.38(1) 1_555 1_555 yes
C(37) C(38) 1.38(1) 1_555 1_555 yes
C(38) C(39) 1.357(9) 1_555 1_555 yes
C(40) C(41) 1.390(9) 1_555 1_555 yes
C(40) C(45) 1.372(10) 1_555 1_555 yes
C(41) C(42) 1.392(10) 1_555 1_555 yes
C(42) C(43) 1.36(1) 1_555 1_555 yes
C(43) C(44) 1.36(1) 1_555 1_555 yes
C(44) C(45) 1.40(1) 1_555 1_555 yes
C(46) C(47) 1.404(9) 1_555 1_555 yes
C(46) C(51) 1.369(9) 1_555 1_555 yes
C(47) C(48) 1.39(1) 1_555 1_555 yes
C(48) C(49) 1.36(1) 1_555 1_555 yes
C(49) C(50) 1.36(1) 1_555 1_555 yes
C(50) C(51) 1.386(10) 1_555 1_555 yes

loop_
_geom_contact_atom_site_label_1
_geom_contact_atom_site_label_2
_geom_contact_distance
_geom_contact_site_symmetry_1
_geom_contact_site_symmetry_2
_geom_contact_publ_flag
Ru(1) Ti 3.032(1) 1_555 1_555 ?
Ru(1) Cl(2) 2.563(2) 1_555 1_555 ?
Ru(2) Ti 2.714(1) 1_555 1_555 ?
Ru(2) S(1) 2.521(2) 1_555 1_555 ?
Ru(2) S(2) 2.504(2) 1_555 1_555 ?
C(2) C(25) 3.57(1) 1_555 2_555 ?
C(3) C(25) 3.60(1) 1_555 2_555 ?
C(4) C(36) 3.46(1) 1_555 2_555 ?
C(5) C(18) 3.49(1) 1_555 2_565 ?
C(25) C(25) 3.28(2) 1_555 2_455 ?

loop_
_geom_torsion_atom_site_label_1
_geom_torsion_atom_site_label_2
_geom_torsion_atom_site_label_3
_geom_torsion_atom_site_label_4
_geom_torsion
_geom_torsion_site_symmetry_1
_geom_torsion_site_symmetry_2
_geom_torsion_site_symmetry_3
_geom_torsion_site_symmetry_4
_geom_torsion_publ_flag
Ru(1) Ti Ru(2) Cl(1) 178.75(6) 1_555 1_555 1_555 1_555 yes
Ru(1) Ti Ru(2) Cl(2) -2.16(6) 1_555 1_555 1_555 1_555 yes
Ru(1) Ti Ru(2) S(1) 57.70(6) 1_555 1_555 1_555 1_555 yes
Ru(1) Ti Ru(2) S(2) -57.74(6) 1_555 1_555 1_555 1_555 yes
Ru(1) Ti Ru(2) P(1) 108.56(6) 1_555 1_555 1_555 1_555 yes
Ru(1) Ti Ru(2) P(2) -113.87(6) 1_555 1_555 1_555 1_555 yes
Ru(1) Ti Cl(1) Ru(2) -1.38(7) 1_555 1_555 1_555 1_555 yes
Ru(1) Ti S(1) Ru(2) -83.36(5) 1_555 1_555 1_555 1_555 yes
Ru(1) Ti S(2) Ru(2) 83.73(5) 1_555 1_555 1_555 1_555 yes
Ru(1) Ti C(1) C(2) 134.5(6) 1_555 1_555 1_555 1_555 yes
Ru(1) Ti C(1) C(5) -110.0(5) 1_555 1_555 1_555 1_555 yes
Ru(1) Ti C(2) C(1) -52.3(6) 1_555 1_555 1_555 1_555 yes
Ru(1) Ti C(2) C(3) -167.0(4) 1_555 1_555 1_555 1_555 yes
Ru(1) Ti C(3) C(2) 22.9(8) 1_555 1_555 1_555 1_555 yes
Ru(1) Ti C(3) C(4) -93.7(7) 1_555 1_555 1_555 1_555 yes
Ru(1) Ti C(4) C(3) 130.9(5) 1_555 1_555 1_555 1_555 yes
Ru(1) Ti C(4) C(5) 14.8(8) 1_555 1_555 1_555 1_555 yes
Ru(1) Ti C(5) C(1) 74.9(5) 1_555 1_555 1_555 1_555 yes
Ru(1) Ti C(5) C(4) -169.6(5) 1_555 1_555 1_555 1_555 yes
Ru(1) Cl(2) Ru(2) Ti 2.39(7) 1_555 1_555 1_555 1_555 yes
Ru(1) Cl(2) Ru(2) Cl(1) 5.9(3) 1_555 1_555 1_555 1_555 yes
Ru(1) Cl(2) Ru(2) S(1) -40.24(5) 1_555 1_555 1_555 1_555 yes
Ru(1) Cl(2) Ru(2) S(2) 43.10(5) 1_555 1_555 1_555 1_555 yes
Ru(1) Cl(2) Ru(2) P(1) -129.14(6) 1_555 1_555 1_555 1_555 yes
Ru(1) Cl(2) Ru(2) P(2) 131.20(6) 1_555 1_555 1_555 1_555 yes
Ru(1) S(1) Ru(2) Ti -83.74(6) 1_555 1_555 1_555 1_555 yes
Ru(1) S(1) Ru(2) Cl(1) -127.79(6) 1_555 1_555 1_555 1_555 yes
Ru(1) S(1) Ru(2) Cl(2) 43.37(6) 1_555 1_555 1_555 1_555 yes
Ru(1) S(1) Ru(2) S(2) -38.39(6) 1_555 1_555 1_555 1_555 yes
Ru(1) S(1) Ru(2) P(1) 134.63(6) 1_555 1_555 1_555 1_555 yes
Ru(1) S(1) Ru(2) P(2) -31.0(5) 1_555 1_555 1_555 1_555 yes
Ru(1) S(1) Ti Ru(2) 83.36(5) 1_555 1_555 1_555 1_555 yes
Ru(1) S(1) Ti Cl(1) 129.44(6) 1_555 1_555 1_555 1_555 yes
Ru(1) S(1) Ti S(2) 32.10(6) 1_555 1_555 1_555 1_555 yes
Ru(1) S(1) Ti C(1) -75.0(3) 1_555 1_555 1_555 1_555 yes
Ru(1) S(1) Ti C(2) -79.0(4) 1_555 1_555 1_555 1_555 yes
Ru(1) S(1) Ti C(3) -139.1(3) 1_555 1_555 1_555 1_555 yes
Ru(1) S(1) Ti C(4) -135.8(3) 1_555 1_555 1_555 1_555 yes
Ru(1) S(1) Ti C(5) -104.7(3) 1_555 1_555 1_555 1_555 yes
Ru(1) S(2) Ru(2) Ti 83.52(6) 1_555 1_555 1_555 1_555 yes
Ru(1) S(2) Ru(2) Cl(1) 126.07(6) 1_555 1_555 1_555 1_555 yes
Ru(1) S(2) Ru(2) Cl(2) -46.52(6) 1_555 1_555 1_555 1_555 yes
Ru(1) S(2) Ru(2) S(1) 38.35(6) 1_555 1_555 1_555 1_555 yes
Ru(1) S(2) Ru(2) P(1) -1.4(4) 1_555 1_555 1_555 1_555 yes
Ru(1) S(2) Ru(2) P(2) -140.51(6) 1_555 1_555 1_555 1_555 yes
Ru(1) S(2) Ti Ru(2) -83.73(5) 1_555 1_555 1_555 1_555 yes
Ru(1) S(2) Ti Cl(1) -128.37(7) 1_555 1_555 1_555 1_555 yes
Ru(1) S(2) Ti S(1) -32.10(6) 1_555 1_555 1_555 1_555 yes
Ru(1) S(2) Ti C(1) 82.1(3) 1_555 1_555 1_555 1_555 yes
Ru(1) S(2) Ti C(2) 116.8(2) 1_555 1_555 1_555 1_555 yes
Ru(1) S(2) Ti C(3) 141.4(2) 1_555 1_555 1_555 1_555 yes
Ru(1) S(2) Ti C(4) 119.8(6) 1_555 1_555 1_555 1_555 yes
Ru(1) S(2) Ti C(5) 66.6(3) 1_555 1_555 1_555 1_555 yes
Ru(1) C(6) C(7) C(8) -62.5(6) 1_555 1_555 1_555 1_555 yes
Ru(1) C(6) C(7) C(12) 120.2(9) 1_555 1_555 1_555 1_555 yes
Ru(1) C(6) C(10) C(9) 63.5(6) 1_555 1_555 1_555 1_555 yes
Ru(1) C(6) C(10) C(15) -125.1(8) 1_555 1_555 1_555 1_555 yes
Ru(1) C(7) C(6) C(10) 61.7(5) 1_555 1_555 1_555 1_555 yes
Ru(1) C(7) C(6) C(11) -124.6(8) 1_555 1_555 1_555 1_555 yes
Ru(1) C(7) C(8) C(9) -62.0(6) 1_555 1_555 1_555 1_555 yes
Ru(1) C(7) C(8) C(13) 120.2(9) 1_555 1_555 1_555 1_555 yes
Ru(1) C(8) C(7) C(6) 62.1(6) 1_555 1_555 1_555 1_555 yes
Ru(1) C(8) C(7) C(12) -120.8(10) 1_555 1_555 1_555 1_555 yes
Ru(1) C(8) C(9) C(10) -60.5(6) 1_555 1_555 1_555 1_555 yes
Ru(1) C(8) C(9) C(14) 122.9(9) 1_555 1_555 1_555 1_555 yes
Ru(1) C(9) C(8) C(7) 61.1(6) 1_555 1_555 1_555 1_555 yes
Ru(1) C(9) C(8) C(13) -121.1(9) 1_555 1_555 1_555 1_555 yes
Ru(1) C(9) C(10) C(6) -61.9(5) 1_555 1_555 1_555 1_555 yes
Ru(1) C(9) C(10) C(15) 126.6(8) 1_555 1_555 1_555 1_555 yes
Ru(1) C(10) C(6) C(7) -62.4(6) 1_555 1_555 1_555 1_555 yes
Ru(1) C(10) C(6) C(11) 124.1(8) 1_555 1_555 1_555 1_555 yes
Ru(1) C(10) C(9) C(8) 60.8(6) 1_555 1_555 1_555 1_555 yes
Ru(1) C(10) C(9) C(14) -122.5(9) 1_555 1_555 1_555 1_555 yes
Ru(2) Ti Ru(1) Cl(2) 1.87(5) 1_555 1_555 1_555 1_555 yes
Ru(2) Ti Ru(1) S(1) -69.03(6) 1_555 1_555 1_555 1_555 yes
Ru(2) Ti Ru(1) S(2) 68.41(6) 1_555 1_555 1_555 1_555 yes
Ru(2) Ti Ru(1) C(6) 156.6(2) 1_555 1_555 1_555 1_555 yes
Ru(2) Ti Ru(1) C(7) 127.5(4) 1_555 1_555 1_555 1_555 yes
Ru(2) Ti Ru(1) C(8) -159(2) 1_555 1_555 1_555 1_555 yes
Ru(2) Ti Ru(1) C(9) -131.5(3) 1_555 1_555 1_555 1_555 yes
Ru(2) Ti Ru(1) C(10) -162.4(2) 1_555 1_555 1_555 1_555 yes
Ru(2) Ti C(1) C(2) 120.0(7) 1_555 1_555 1_555 1_555 yes
Ru(2) Ti C(1) C(5) -124.5(7) 1_555 1_555 1_555 1_555 yes
Ru(2) Ti C(2) C(1) -141.3(5) 1_555 1_555 1_555 1_555 yes
Ru(2) Ti C(2) C(3) 104.1(6) 1_555 1_555 1_555 1_555 yes
Ru(2) Ti C(3) C(2) -129.2(5) 1_555 1_555 1_555 1_555 yes
Ru(2) Ti C(3) C(4) 114.2(5) 1_555 1_555 1_555 1_555 yes
Ru(2) Ti C(4) C(3) -112.3(5) 1_555 1_555 1_555 1_555 yes
Ru(2) Ti C(4) C(5) 131.6(5) 1_555 1_555 1_555 1_555 yes
Ru(2) Ti C(5) C(1) 141.1(5) 1_555 1_555 1_555 1_555 yes
Ru(2) Ti C(5) C(4) -103.4(6) 1_555 1_555 1_555 1_555 yes
Ru(2) Cl(1) Ti S(1) -48.22(6) 1_555 1_555 1_555 1_555 yes
Ru(2) Cl(1) Ti S(2) 46.37(7) 1_555 1_555 1_555 1_555 yes
Ru(2) Cl(1) Ti C(1) 171.4(5) 1_555 1_555 1_555 1_555 yes
Ru(2) Cl(1) Ti C(2) 148.3(3) 1_555 1_555 1_555 1_555 yes
Ru(2) Cl(1) Ti C(3) 169.9(2) 1_555 1_555 1_555 1_555 yes
Ru(2) Cl(1) Ti C(4) -156.8(2) 1_555 1_555 1_555 1_555 yes
Ru(2) Cl(1) Ti C(5) -146.3(3) 1_555 1_555 1_555 1_555 yes
Ru(2) Cl(2) Ru(1) Ti -1.99(6) 1_555 1_555 1_555 1_555 yes
Ru(2) Cl(2) Ru(1) S(1) 42.70(6) 1_555 1_555 1_555 1_555 yes
Ru(2) Cl(2) Ru(1) S(2) -45.55(6) 1_555 1_555 1_555 1_555 yes
Ru(2) Cl(2) Ru(1) C(6) -141.6(3) 1_555 1_555 1_555 1_555 yes
Ru(2) Cl(2) Ru(1) C(7) -149.3(4) 1_555 1_555 1_555 1_555 yes
Ru(2) Cl(2) Ru(1) C(8) 174.8(4) 1_555 1_555 1_555 1_555 yes
Ru(2) Cl(2) Ru(1) C(9) 143.5(3) 1_555 1_555 1_555 1_555 yes
Ru(2) Cl(2) Ru(1) C(10) 147.9(4) 1_555 1_555 1_555 1_555 yes
Ru(2) S(1) Ru(1) Ti 69.90(5) 1_555 1_555 1_555 1_555 yes
Ru(2) S(1) Ru(1) Cl(2) -39.93(5) 1_555 1_555 1_555 1_555 yes
Ru(2) S(1) Ru(1) S(2) 39.88(6) 1_555 1_555 1_555 1_555 yes
Ru(2) S(1) Ru(1) C(6) 143.8(3) 1_555 1_555 1_555 1_555 yes
Ru(2) S(1) Ru(1) C(7) -161(1) 1_555 1_555 1_555 1_555 yes
Ru(2) S(1) Ru(1) C(8) -123.8(4) 1_555 1_555 1_555 1_555 yes
Ru(2) S(1) Ru(1) C(9) -151.1(3) 1_555 1_555 1_555 1_555 yes
Ru(2) S(1) Ru(1) C(10) 171.0(2) 1_555 1_555 1_555 1_555 yes
Ru(2) S(1) Ti Cl(1) 46.08(6) 1_555 1_555 1_555 1_555 yes
Ru(2) S(1) Ti S(2) -51.26(6) 1_555 1_555 1_555 1_555 yes
Ru(2) S(1) Ti C(1) -158.4(3) 1_555 1_555 1_555 1_555 yes
Ru(2) S(1) Ti C(2) -162.3(4) 1_555 1_555 1_555 1_555 yes
Ru(2) S(1) Ti C(3) 137.5(3) 1_555 1_555 1_555 1_555 yes
Ru(2) S(1) Ti C(4) 140.9(3) 1_555 1_555 1_555 1_555 yes
Ru(2) S(1) Ti C(5) 172.0(3) 1_555 1_555 1_555 1_555 yes
Ru(2) S(2) Ru(1) Ti -70.14(5) 1_555 1_555 1_555 1_555 yes
Ru(2) S(2) Ru(1) Cl(2) 42.81(5) 1_555 1_555 1_555 1_555 yes
Ru(2) S(2) Ru(1) S(1) -40.16(6) 1_555 1_555 1_555 1_555 yes
Ru(2) S(2) Ru(1) C(6) -176.2(3) 1_555 1_555 1_555 1_555 yes
Ru(2) S(2) Ru(1) C(7) 144.9(3) 1_555 1_555 1_555 1_555 yes
Ru(2) S(2) Ru(1) C(8) 121.3(4) 1_555 1_555 1_555 1_555 yes
Ru(2) S(2) Ru(1) C(9) -172(1) 1_555 1_555 1_555 1_555 yes
Ru(2) S(2) Ru(1) C(10) -146.3(3) 1_555 1_555 1_555 1_555 yes
Ru(2) S(2) Ti Cl(1) -44.64(6) 1_555 1_555 1_555 1_555 yes
Ru(2) S(2) Ti S(1) 51.62(6) 1_555 1_555 1_555 1_555 yes
Ru(2) S(2) Ti C(1) 165.8(3) 1_555 1_555 1_555 1_555 yes
Ru(2) S(2) Ti C(2) -159.5(2) 1_555 1_555 1_555 1_555 yes
Ru(2) S(2) Ti C(3) -134.9(2) 1_555 1_555 1_555 1_555 yes
Ru(2) S(2) Ti C(4) -156.5(6) 1_555 1_555 1_555 1_555 yes
Ru(2) S(2) Ti C(5) 150.3(3) 1_555 1_555 1_555 1_555 yes
Ru(2) P(1) C(16) C(17) -18.6(7) 1_555 1_555 1_555 1_555 yes
Ru(2) P(1) C(16) C(21) 164.5(5) 1_555 1_555 1_555 1_555 yes
Ru(2) P(1) C(22) C(23) -50.3(6) 1_555 1_555 1_555 1_555 yes
Ru(2) P(1) C(22) C(27) 137.4(6) 1_555 1_555 1_555 1_555 yes
Ru(2) P(1) C(28) C(29) -88.5(6) 1_555 1_555 1_555 1_555 yes
Ru(2) P(1) C(28) C(33) 87.5(6) 1_555 1_555 1_555 1_555 yes
Ru(2) P(2) C(34) C(35) 24.0(7) 1_555 1_555 1_555 1_555 yes
Ru(2) P(2) C(34) C(39) -160.3(5) 1_555 1_555 1_555 1_555 yes
Ru(2) P(2) C(40) C(41) -39.2(7) 1_555 1_555 1_555 1_555 yes
Ru(2) P(2) C(40) C(45) 148.3(6) 1_555 1_555 1_555 1_555 yes
Ru(2) P(2) C(46) C(47) -74.3(6) 1_555 1_555 1_555 1_555 yes
Ru(2) P(2) C(46) C(51) 97.9(6) 1_555 1_555 1_555 1_555 yes
Ti Ru(1) C(6) C(7) -149.3(6) 1_555 1_555 1_555 1_555 yes
Ti Ru(1) C(6) C(10) 93.8(5) 1_555 1_555 1_555 1_555 yes
Ti Ru(1) C(6) C(11) -28.5(9) 1_555 1_555 1_555 1_555 yes
Ti Ru(1) C(7) C(6) 48.2(7) 1_555 1_555 1_555 1_555 yes
Ti Ru(1) C(7) C(8) 164.2(6) 1_555 1_555 1_555 1_555 yes
Ti Ru(1) C(7) C(12) -71(1) 1_555 1_555 1_555 1_555 yes
Ti Ru(1) C(8) C(7) -84(2) 1_555 1_555 1_555 1_555 yes
Ti Ru(1) C(8) C(9) 34(2) 1_555 1_555 1_555 1_555 yes
Ti Ru(1) C(8) C(13) 154(1) 1_555 1_555 1_555 1_555 yes
Ti Ru(1) C(9) C(8) -172.1(5) 1_555 1_555 1_555 1_555 yes
Ti Ru(1) C(9) C(10) -54.7(7) 1_555 1_555 1_555 1_555 yes
Ti Ru(1) C(9) C(14) 65(1) 1_555 1_555 1_555 1_555 yes
Ti Ru(1) C(10) C(6) -99.9(5) 1_555 1_555 1_555 1_555 yes
Ti Ru(1) C(10) C(9) 141.8(6) 1_555 1_555 1_555 1_555 yes
Ti Ru(1) C(10) C(15) 21.2(9) 1_555 1_555 1_555 1_555 yes
Ti Ru(2) P(1) C(16) -70.6(3) 1_555 1_555 1_555 1_555 yes
Ti Ru(2) P(1) C(22) 43.7(3) 1_555 1_555 1_555 1_555 yes
Ti Ru(2) P(1) C(28) 171.7(3) 1_555 1_555 1_555 1_555 yes
Ti Ru(2) P(2) C(34) -104.3(3) 1_555 1_555 1_555 1_555 yes
Ti Ru(2) P(2) C(40) 13.2(3) 1_555 1_555 1_555 1_555 yes
Ti Ru(2) P(2) C(46) 132.1(2) 1_555 1_555 1_555 1_555 yes
Ti Cl(1) Ru(2) Cl(2) -3.9(3) 1_555 1_555 1_555 1_555 yes
Ti Cl(1) Ru(2) S(1) 41.88(6) 1_555 1_555 1_555 1_555 yes
Ti Cl(1) Ru(2) S(2) -40.65(6) 1_555 1_555 1_555 1_555 yes
Ti Cl(1) Ru(2) P(1) 130.59(6) 1_555 1_555 1_555 1_555 yes
Ti Cl(1) Ru(2) P(2) -129.30(6) 1_555 1_555 1_555 1_555 yes
Ti S(1) Ru(1) Cl(2) -109.83(7) 1_555 1_555 1_555 1_555 yes
Ti S(1) Ru(1) S(2) -30.03(6) 1_555 1_555 1_555 1_555 yes
Ti S(1) Ru(1) C(6) 73.9(3) 1_555 1_555 1_555 1_555 yes
Ti S(1) Ru(1) C(7) 128(1) 1_555 1_555 1_555 1_555 yes
Ti S(1) Ru(1) C(8) 166.3(4) 1_555 1_555 1_555 1_555 yes
Ti S(1) Ru(1) C(9) 139.0(3) 1_555 1_555 1_555 1_555 yes
Ti S(1) Ru(1) C(10) 101.1(2) 1_555 1_555 1_555 1_555 yes
Ti S(1) Ru(2) Cl(1) -44.05(6) 1_555 1_555 1_555 1_555 yes
Ti S(1) Ru(2) Cl(2) 127.11(7) 1_555 1_555 1_555 1_555 yes
Ti S(1) Ru(2) S(2) 45.35(6) 1_555 1_555 1_555 1_555 yes
Ti S(1) Ru(2) P(1) -141.63(7) 1_555 1_555 1_555 1_555 yes
Ti S(1) Ru(2) P(2) 52.8(4) 1_555 1_555 1_555 1_555 yes
Ti S(2) Ru(1) Cl(2) 112.95(7) 1_555 1_555 1_555 1_555 yes
Ti S(2) Ru(1) S(1) 29.98(6) 1_555 1_555 1_555 1_555 yes
Ti S(2) Ru(1) C(6) -106.0(3) 1_555 1_555 1_555 1_555 yes
Ti S(2) Ru(1) C(7) -145.0(3) 1_555 1_555 1_555 1_555 yes
Ti S(2) Ru(1) C(8) -168.5(4) 1_555 1_555 1_555 1_555 yes
Ti S(2) Ru(1) C(9) -102(1) 1_555 1_555 1_555 1_555 yes
Ti S(2) Ru(1) C(10) -76.1(3) 1_555 1_555 1_555 1_555 yes
Ti S(2) Ru(2) Cl(1) 42.55(6) 1_555 1_555 1_555 1_555 yes
Ti S(2) Ru(2) Cl(2) -130.04(7) 1_555 1_555 1_555 1_555 yes
Ti S(2) Ru(2) S(1) -45.17(6) 1_555 1_555 1_555 1_555 yes
Ti S(2) Ru(2) P(1) -84.9(4) 1_555 1_555 1_555 1_555 yes
Ti S(2) Ru(2) P(2) 135.97(7) 1_555 1_555 1_555 1_555 yes
Ti C(1) C(2) C(3) 65.2(6) 1_555 1_555 1_555 1_555 yes
Ti C(1) C(5) C(4) -65.5(6) 1_555 1_555 1_555 1_555 yes
Ti C(2) C(1) C(5) -65.9(6) 1_555 1_555 1_555 1_555 yes
Ti C(2) C(3) C(4) 65.0(6) 1_555 1_555 1_555 1_555 yes
Ti C(3) C(2) C(1) -64.3(6) 1_555 1_555 1_555 1_555 yes
Ti C(3) C(4) C(5) 64.1(6) 1_555 1_555 1_555 1_555 yes
Ti C(4) C(3) C(2) -64.6(6) 1_555 1_555 1_555 1_555 yes
Ti C(4) C(5) C(1) 64.3(6) 1_555 1_555 1_555 1_555 yes
Ti C(5) C(1) C(2) 65.9(6) 1_555 1_555 1_555 1_555 yes
Ti C(5) C(4) C(3) -64.3(6) 1_555 1_555 1_555 1_555 yes
Cl(1) Ru(2) Ti S(1) 121.06(8) 1_555 1_555 1_555 1_555 yes
Cl(1) Ru(2) Ti S(2) -123.51(8) 1_555 1_555 1_555 1_555 yes
Cl(1) Ru(2) Ti C(1) -165.4(8) 1_555 1_555 1_555 1_555 yes
Cl(1) Ru(2) Ti C(2) -78.7(5) 1_555 1_555 1_555 1_555 yes
Cl(1) Ru(2) Ti C(3) -16.6(4) 1_555 1_555 1_555 1_555 yes
Cl(1) Ru(2) Ti C(4) 40.4(4) 1_555 1_555 1_555 1_555 yes
Cl(1) Ru(2) Ti C(5) 103.7(6) 1_555 1_555 1_555 1_555 yes
Cl(1) Ru(2) P(1) C(16) -120.9(3) 1_555 1_555 1_555 1_555 yes
Cl(1) Ru(2) P(1) C(22) -6.6(3) 1_555 1_555 1_555 1_555 yes
Cl(1) Ru(2) P(1) C(28) 121.3(3) 1_555 1_555 1_555 1_555 yes
Cl(1) Ru(2) P(2) C(34) -55.8(3) 1_555 1_555 1_555 1_555 yes
Cl(1) Ru(2) P(2) C(40) 61.8(3) 1_555 1_555 1_555 1_555 yes
Cl(1) Ru(2) P(2) C(46) -179.3(2) 1_555 1_555 1_555 1_555 yes
Cl(1) Ti Ru(1) Cl(2) 3.12(9) 1_555 1_555 1_555 1_555 yes
Cl(1) Ti Ru(1) S(1) -67.78(9) 1_555 1_555 1_555 1_555 yes
Cl(1) Ti Ru(1) S(2) 69.66(9) 1_555 1_555 1_555 1_555 yes
Cl(1) Ti Ru(1) C(6) 157.9(2) 1_555 1_555 1_555 1_555 yes
Cl(1) Ti Ru(1) C(7) 128.7(4) 1_555 1_555 1_555 1_555 yes
Cl(1) Ti Ru(1) C(8) -158(2) 1_555 1_555 1_555 1_555 yes
Cl(1) Ti Ru(1) C(9) -130.2(3) 1_555 1_555 1_555 1_555 yes
Cl(1) Ti Ru(1) C(10) -161.1(2) 1_555 1_555 1_555 1_555 yes
Cl(1) Ti Ru(2) Cl(2) 179.09(8) 1_555 1_555 1_555 1_555 yes
Cl(1) Ti Ru(2) S(1) -121.06(8) 1_555 1_555 1_555 1_555 yes
Cl(1) Ti Ru(2) S(2) 123.51(8) 1_555 1_555 1_555 1_555 yes
Cl(1) Ti Ru(2) P(1) -70.19(8) 1_555 1_555 1_555 1_555 yes
Cl(1) Ti Ru(2) P(2) 67.38(8) 1_555 1_555 1_555 1_555 yes
Cl(1) Ti C(1) C(2) -39.5(9) 1_555 1_555 1_555 1_555 yes
Cl(1) Ti C(1) C(5) 76.0(8) 1_555 1_555 1_555 1_555 yes
Cl(1) Ti C(2) C(1) 155.4(6) 1_555 1_555 1_555 1_555 yes
Cl(1) Ti C(2) C(3) 40.8(6) 1_555 1_555 1_555 1_555 yes
Cl(1) Ti C(3) C(2) -143.1(5) 1_555 1_555 1_555 1_555 yes
Cl(1) Ti C(3) C(4) 100.3(5) 1_555 1_555 1_555 1_555 yes
Cl(1) Ti C(4) C(3) -79.4(5) 1_555 1_555 1_555 1_555 yes
Cl(1) Ti C(4) C(5) 164.5(6) 1_555 1_555 1_555 1_555 yes
Cl(1) Ti C(5) C(1) -134.6(5) 1_555 1_555 1_555 1_555 yes
Cl(1) Ti C(5) C(4) -19.1(7) 1_555 1_555 1_555 1_555 yes
Cl(2) Ru(1) Ti S(1) 70.90(8) 1_555 1_555 1_555 1_555 yes
Cl(2) Ru(1) Ti S(2) -66.54(8) 1_555 1_555 1_555 1_555 yes
Cl(2) Ru(1) Ti C(1) -172.6(3) 1_555 1_555 1_555 1_555 yes
Cl(2) Ru(1) Ti C(2) -145.8(3) 1_555 1_555 1_555 1_555 yes
Cl(2) Ru(1) Ti C(3) -159.9(4) 1_555 1_555 1_555 1_555 yes
Cl(2) Ru(1) Ti C(4) 145.8(3) 1_555 1_555 1_555 1_555 yes
Cl(2) Ru(1) Ti C(5) 154.2(3) 1_555 1_555 1_555 1_555 yes
Cl(2) Ru(1) C(6) C(7) -12.2(8) 1_555 1_555 1_555 1_555 yes
Cl(2) Ru(1) C(6) C(10) -129.1(5) 1_555 1_555 1_555 1_555 yes
Cl(2) Ru(1) C(6) C(11) 108.7(9) 1_555 1_555 1_555 1_555 yes
Cl(2) Ru(1) C(7) C(6) 172.2(5) 1_555 1_555 1_555 1_555 yes
Cl(2) Ru(1) C(7) C(8) -71.7(7) 1_555 1_555 1_555 1_555 yes
Cl(2) Ru(1) C(7) C(12) 52(1) 1_555 1_555 1_555 1_555 yes
Cl(2) Ru(1) C(8) C(7) 113.0(6) 1_555 1_555 1_555 1_555 yes
Cl(2) Ru(1) C(8) C(9) -127.6(6) 1_555 1_555 1_555 1_555 yes
Cl(2) Ru(1) C(8) C(13) -7(1) 1_555 1_555 1_555 1_555 yes
Cl(2) Ru(1) C(9) C(8) 58.8(6) 1_555 1_555 1_555 1_555 yes
Cl(2) Ru(1) C(9) C(10) 176.2(5) 1_555 1_555 1_555 1_555 yes
Cl(2) Ru(1) C(9) C(14) -63(1) 1_555 1_555 1_555 1_555 yes
Cl(2) Ru(1) C(10) C(6) 111.4(6) 1_555 1_555 1_555 1_555 yes
Cl(2) Ru(1) C(10) C(9) -6.9(9) 1_555 1_555 1_555 1_555 yes
Cl(2) Ru(1) C(10) C(15) -127.5(8) 1_555 1_555 1_555 1_555 yes
Cl(2) Ru(2) Ti S(1) -59.86(8) 1_555 1_555 1_555 1_555 yes
Cl(2) Ru(2) Ti S(2) 55.58(8) 1_555 1_555 1_555 1_555 yes
Cl(2) Ru(2) Ti C(1) 13.7(8) 1_555 1_555 1_555 1_555 yes
Cl(2) Ru(2) Ti C(2) 100.4(5) 1_555 1_555 1_555 1_555 yes
Cl(2) Ru(2) Ti C(3) 162.5(4) 1_555 1_555 1_555 1_555 yes
Cl(2) Ru(2) Ti C(4) -140.5(4) 1_555 1_555 1_555 1_555 yes
Cl(2) Ru(2) Ti C(5) -77.3(6) 1_555 1_555 1_555 1_555 yes
Cl(2) Ru(2) P(1) C(16) 50.3(3) 1_555 1_555 1_555 1_555 yes
Cl(2) Ru(2) P(1) C(22) 164.7(3) 1_555 1_555 1_555 1_555 yes
Cl(2) Ru(2) P(1) C(28) -67.4(3) 1_555 1_555 1_555 1_555 yes
Cl(2) Ru(2) P(2) C(34) 134.3(3) 1_555 1_555 1_555 1_555 yes
Cl(2) Ru(2) P(2) C(40) -108.2(3) 1_555 1_555 1_555 1_555 yes
Cl(2) Ru(2) P(2) C(46) 10.7(2) 1_555 1_555 1_555 1_555 yes
S(1) Ru(1) Ti S(2) -137.44(9) 1_555 1_555 1_555 1_555 yes
S(1) Ru(1) Ti C(1) 116.5(3) 1_555 1_555 1_555 1_555 yes
S(1) Ru(1) Ti C(2) 143.3(3) 1_555 1_555 1_555 1_555 yes
S(1) Ru(1) Ti C(3) 129.2(4) 1_555 1_555 1_555 1_555 yes
S(1) Ru(1) Ti C(4) 74.9(3) 1_555 1_555 1_555 1_555 yes
S(1) Ru(1) Ti C(5) 83.3(3) 1_555 1_555 1_555 1_555 yes
S(1) Ru(1) C(6) C(7) 161.8(6) 1_555 1_555 1_555 1_555 yes
S(1) Ru(1) C(6) C(10) 44.9(6) 1_555 1_555 1_555 1_555 yes
S(1) Ru(1) C(6) C(11) -77.4(9) 1_555 1_555 1_555 1_555 yes
S(1) Ru(1) C(7) C(6) -68(1) 1_555 1_555 1_555 1_555 yes
S(1) Ru(1) C(7) C(8) 47(1) 1_555 1_555 1_555 1_555 yes
S(1) Ru(1) C(7) C(12) 171(1) 1_555 1_555 1_555 1_555 yes
S(1) Ru(1) C(8) C(7) -166.6(5) 1_555 1_555 1_555 1_555 yes
S(1) Ru(1) C(8) C(9) -47.3(7) 1_555 1_555 1_555 1_555 yes
S(1) Ru(1) C(8) C(13) 72(1) 1_555 1_555 1_555 1_555 yes
S(1) Ru(1) C(9) C(8) 145.8(6) 1_555 1_555 1_555 1_555 yes
S(1) Ru(1) C(9) C(10) -96.8(5) 1_555 1_555 1_555 1_555 yes
S(1) Ru(1) C(9) C(14) 23(1) 1_555 1_555 1_555 1_555 yes
S(1) Ru(1) C(10) C(6) -149.4(5) 1_555 1_555 1_555 1_555 yes
S(1) Ru(1) C(10) C(9) 92.4(6) 1_555 1_555 1_555 1_555 yes
S(1) Ru(1) C(10) C(15) -28.2(9) 1_555 1_555 1_555 1_555 yes
S(1) Ru(2) Ti S(2) 115.44(8) 1_555 1_555 1_555 1_555 yes
S(1) Ru(2) Ti C(1) 73.5(8) 1_555 1_555 1_555 1_555 yes
S(1) Ru(2) Ti C(2) 160.3(5) 1_555 1_555 1_555 1_555 yes
S(1) Ru(2) Ti C(3) -137.6(4) 1_555 1_555 1_555 1_555 yes
S(1) Ru(2) Ti C(4) -80.7(4) 1_555 1_555 1_555 1_555 yes
S(1) Ru(2) Ti C(5) -17.4(6) 1_555 1_555 1_555 1_555 yes
S(1) Ru(2) P(1) C(16) -33.4(3) 1_555 1_555 1_555 1_555 yes
S(1) Ru(2) P(1) C(22) 80.9(3) 1_555 1_555 1_555 1_555 yes
S(1) Ru(2) P(1) C(28) -151.2(3) 1_555 1_555 1_555 1_555 yes
S(1) Ru(2) P(2) C(34) -152.1(4) 1_555 1_555 1_555 1_555 yes
S(1) Ru(2) P(2) C(40) -34.6(5) 1_555 1_555 1_555 1_555 yes
S(1) Ru(2) P(2) C(46) 84.3(5) 1_555 1_555 1_555 1_555 yes
S(1) Ti Ru(1) S(2) 137.44(9) 1_555 1_555 1_555 1_555 yes
S(1) Ti Ru(1) C(6) -134.3(2) 1_555 1_555 1_555 1_555 yes
S(1) Ti Ru(1) C(7) -163.5(4) 1_555 1_555 1_555 1_555 yes
S(1) Ti Ru(1) C(8) -90(2) 1_555 1_555 1_555 1_555 yes
S(1) Ti Ru(1) C(9) -62.4(3) 1_555 1_555 1_555 1_555 yes
S(1) Ti Ru(1) C(10) -93.3(2) 1_555 1_555 1_555 1_555 yes
S(1) Ti Ru(2) S(2) -115.44(8) 1_555 1_555 1_555 1_555 yes
S(1) Ti Ru(2) P(1) 50.86(9) 1_555 1_555 1_555 1_555 yes
S(1) Ti Ru(2) P(2) -171.56(8) 1_555 1_555 1_555 1_555 yes
S(1) Ti C(1) C(2) -176.2(5) 1_555 1_555 1_555 1_555 yes
S(1) Ti C(1) C(5) -60.7(6) 1_555 1_555 1_555 1_555 yes
S(1) Ti C(2) C(1) 6.5(9) 1_555 1_555 1_555 1_555 yes
S(1) Ti C(2) C(3) -108.2(6) 1_555 1_555 1_555 1_555 yes
S(1) Ti C(3) C(2) 122.3(5) 1_555 1_555 1_555 1_555 yes
S(1) Ti C(3) C(4) 5.7(7) 1_555 1_555 1_555 1_555 yes
S(1) Ti C(4) C(3) -176.3(5) 1_555 1_555 1_555 1_555 yes
S(1) Ti C(4) C(5) 67.6(6) 1_555 1_555 1_555 1_555 yes
S(1) Ti C(5) C(1) 126.1(5) 1_555 1_555 1_555 1_555 yes
S(1) Ti C(5) C(4) -118.4(6) 1_555 1_555 1_555 1_555 yes
S(2) Ru(1) Ti C(1) -106.0(3) 1_555 1_555 1_555 1_555 yes
S(2) Ru(1) Ti C(2) -79.3(3) 1_555 1_555 1_555 1_555 yes
S(2) Ru(1) Ti C(3) -93.4(4) 1_555 1_555 1_555 1_555 yes
S(2) Ru(1) Ti C(4) -147.7(3) 1_555 1_555 1_555 1_555 yes
S(2) Ru(1) Ti C(5) -139.2(3) 1_555 1_555 1_555 1_555 yes
S(2) Ru(1) C(6) C(7) -100.3(6) 1_555 1_555 1_555 1_555 yes
S(2) Ru(1) C(6) C(10) 142.8(5) 1_555 1_555 1_555 1_555 yes
S(2) Ru(1) C(6) C(11) 20.5(9) 1_555 1_555 1_555 1_555 yes
S(2) Ru(1) C(7) C(6) 89.3(5) 1_555 1_555 1_555 1_555 yes
S(2) Ru(1) C(7) C(8) -154.7(6) 1_555 1_555 1_555 1_555 yes
S(2) Ru(1) C(7) C(12) -30(1) 1_555 1_555 1_555 1_555 yes
S(2) Ru(1) C(8) C(7) 38.5(8) 1_555 1_555 1_555 1_555 yes
S(2) Ru(1) C(8) C(9) 157.9(5) 1_555 1_555 1_555 1_555 yes
S(2) Ru(1) C(8) C(13) -82(1) 1_555 1_555 1_555 1_555 yes
S(2) Ru(1) C(9) C(8) -83(1) 1_555 1_555 1_555 1_555 yes
S(2) Ru(1) C(9) C(10) 34(1) 1_555 1_555 1_555 1_555 yes
S(2) Ru(1) C(9) C(14) 154(1) 1_555 1_555 1_555 1_555 yes
S(2) Ru(1) C(10) C(6) -51.1(6) 1_555 1_555 1_555 1_555 yes
S(2) Ru(1) C(10) C(9) -169.3(5) 1_555 1_555 1_555 1_555 yes
S(2) Ru(1) C(10) C(15) 70.0(9) 1_555 1_555 1_555 1_555 yes
S(2) Ru(2) Ti C(1) -41.9(8) 1_555 1_555 1_555 1_555 yes
S(2) Ru(2) Ti C(2) 44.8(5) 1_555 1_555 1_555 1_555 yes
S(2) Ru(2) Ti C(3) 106.9(4) 1_555 1_555 1_555 1_555 yes
S(2) Ru(2) Ti C(4) 163.9(4) 1_555 1_555 1_555 1_555 yes
S(2) Ru(2) Ti C(5) -132.8(6) 1_555 1_555 1_555 1_555 yes
S(2) Ru(2) P(1) C(16) 5.9(5) 1_555 1_555 1_555 1_555 yes
S(2) Ru(2) P(1) C(22) 120.2(4) 1_555 1_555 1_555 1_555 yes
S(2) Ru(2) P(1) C(28) -111.9(4) 1_555 1_555 1_555 1_555 yes
S(2) Ru(2) P(2) C(34) -144.8(3) 1_555 1_555 1_555 1_555 yes
S(2) Ru(2) P(2) C(40) -27.2(3) 1_555 1_555 1_555 1_555 yes
S(2) Ru(2) P(2) C(46) 91.6(2) 1_555 1_555 1_555 1_555 yes
S(2) Ti Ru(1) C(6) 88.2(2) 1_555 1_555 1_555 1_555 yes
S(2) Ti Ru(1) C(7) 59.1(4) 1_555 1_555 1_555 1_555 yes
S(2) Ti Ru(1) C(8) 131(2) 1_555 1_555 1_555 1_555 yes
S(2) Ti Ru(1) C(9) 160.1(3) 1_555 1_555 1_555 1_555 yes
S(2) Ti Ru(1) C(10) 129.2(2) 1_555 1_555 1_555 1_555 yes
S(2) Ti Ru(2) P(1) 166.30(8) 1_555 1_555 1_555 1_555 yes
S(2) Ti Ru(2) P(2) -56.13(8) 1_555 1_555 1_555 1_555 yes
S(2) Ti C(1) C(2) 83.5(6) 1_555 1_555 1_555 1_555 yes
S(2) Ti C(1) C(5) -161.0(5) 1_555 1_555 1_555 1_555 yes
S(2) Ti C(2) C(1) -103.4(6) 1_555 1_555 1_555 1_555 yes
S(2) Ti C(2) C(3) 141.9(5) 1_555 1_555 1_555 1_555 yes
S(2) Ti C(3) C(2) -47.2(6) 1_555 1_555 1_555 1_555 yes
S(2) Ti C(3) C(4) -163.8(5) 1_555 1_555 1_555 1_555 yes
S(2) Ti C(4) C(3) 33.3(9) 1_555 1_555 1_555 1_555 yes
S(2) Ti C(4) C(5) -82.7(8) 1_555 1_555 1_555 1_555 yes
S(2) Ti C(5) C(1) 27.1(7) 1_555 1_555 1_555 1_555 yes
S(2) Ti C(5) C(4) 142.7(5) 1_555 1_555 1_555 1_555 yes
P(1) Ru(2) Ti C(1) 124.4(8) 1_555 1_555 1_555 1_555 yes
P(1) Ru(2) Ti C(2) -148.9(5) 1_555 1_555 1_555 1_555 yes
P(1) Ru(2) Ti C(3) -86.8(4) 1_555 1_555 1_555 1_555 yes
P(1) Ru(2) Ti C(4) -29.8(4) 1_555 1_555 1_555 1_555 yes
P(1) Ru(2) Ti C(5) 33.5(6) 1_555 1_555 1_555 1_555 yes
P(1) Ru(2) P(2) C(34) 42.5(3) 1_555 1_555 1_555 1_555 yes
P(1) Ru(2) P(2) C(40) 160.0(3) 1_555 1_555 1_555 1_555 yes
P(1) Ru(2) P(2) C(46) -81.1(2) 1_555 1_555 1_555 1_555 yes
P(1) C(16) C(17) C(18) -176.5(6) 1_555 1_555 1_555 1_555 yes
P(1) C(16) C(21) C(20) 176.5(6) 1_555 1_555 1_555 1_555 yes
P(1) C(22) C(23) C(24) -174.6(6) 1_555 1_555 1_555 1_555 yes
P(1) C(22) C(27) C(26) 173.1(6) 1_555 1_555 1_555 1_555 yes
P(1) C(28) C(29) C(30) 177.9(6) 1_555 1_555 1_555 1_555 yes
P(1) C(28) C(33) C(32) -178.7(7) 1_555 1_555 1_555 1_555 yes
P(2) Ru(2) Ti C(1) -98.1(8) 1_555 1_555 1_555 1_555 yes
P(2) Ru(2) Ti C(2) -11.3(5) 1_555 1_555 1_555 1_555 yes
P(2) Ru(2) Ti C(3) 50.8(4) 1_555 1_555 1_555 1_555 yes
P(2) Ru(2) Ti C(4) 107.8(4) 1_555 1_555 1_555 1_555 yes
P(2) Ru(2) Ti C(5) 171.0(6) 1_555 1_555 1_555 1_555 yes
P(2) Ru(2) P(1) C(16) 144.3(3) 1_555 1_555 1_555 1_555 yes
P(2) Ru(2) P(1) C(22) -101.3(3) 1_555 1_555 1_555 1_555 yes
P(2) Ru(2) P(1) C(28) 26.6(3) 1_555 1_555 1_555 1_555 yes
P(2) C(34) C(35) C(36) 176.8(6) 1_555 1_555 1_555 1_555 yes
P(2) C(34) C(39) C(38) -177.7(6) 1_555 1_555 1_555 1_555 yes
P(2) C(40) C(41) C(42) -174.0(6) 1_555 1_555 1_555 1_555 yes
P(2) C(40) C(45) C(44) 174.4(7) 1_555 1_555 1_555 1_555 yes
P(2) C(46) C(47) C(48) 176.1(6) 1_555 1_555 1_555 1_555 yes
P(2) C(46) C(51) C(50) -175.4(6) 1_555 1_555 1_555 1_555 yes
C(1) Ti Ru(1) C(6) -17.8(4) 1_555 1_555 1_555 1_555 yes
C(1) Ti Ru(1) C(7) -47.0(5) 1_555 1_555 1_555 1_555 yes
C(1) Ti Ru(1) C(8) 25(2) 1_555 1_555 1_555 1_555 yes
C(1) Ti Ru(1) C(9) 54.1(4) 1_555 1_555 1_555 1_555 yes
C(1) Ti Ru(1) C(10) 23.2(4) 1_555 1_555 1_555 1_555 yes
C(1) Ti C(2) C(3) -114.7(8) 1_555 1_555 1_555 1_555 yes
C(1) Ti C(3) C(2) 38.1(6) 1_555 1_555 1_555 1_555 yes
C(1) Ti C(3) C(4) -78.5(6) 1_555 1_555 1_555 1_555 yes
C(1) Ti C(4) C(3) 78.4(6) 1_555 1_555 1_555 1_555 yes
C(1) Ti C(4) C(5) -37.7(6) 1_555 1_555 1_555 1_555 yes
C(1) Ti C(5) C(4) 115.5(8) 1_555 1_555 1_555 1_555 yes
C(1) C(2) Ti C(3) 114.7(8) 1_555 1_555 1_555 1_555 yes
C(1) C(2) Ti C(4) 78.1(6) 1_555 1_555 1_555 1_555 yes
C(1) C(2) Ti C(5) 37.4(6) 1_555 1_555 1_555 1_555 yes
C(1) C(2) C(3) C(4) 0.7(10) 1_555 1_555 1_555 1_555 yes
C(1) C(5) Ti C(2) -37.5(5) 1_555 1_555 1_555 1_555 yes
C(1) C(5) Ti C(3) -78.6(6) 1_555 1_555 1_555 1_555 yes
C(1) C(5) Ti C(4) -115.5(8) 1_555 1_555 1_555 1_555 yes
C(1) C(5) C(4) C(3) 0.0(10) 1_555 1_555 1_555 1_555 yes
C(2) Ti Ru(1) C(6) 8.9(4) 1_555 1_555 1_555 1_555 yes
C(2) Ti Ru(1) C(7) -20.2(5) 1_555 1_555 1_555 1_555 yes
C(2) Ti Ru(1) C(8) 52(2) 1_555 1_555 1_555 1_555 yes
C(2) Ti Ru(1) C(9) 80.8(4) 1_555 1_555 1_555 1_555 yes
C(2) Ti Ru(1) C(10) 49.9(3) 1_555 1_555 1_555 1_555 yes
C(2) Ti C(1) C(5) 115.5(8) 1_555 1_555 1_555 1_555 yes
C(2) Ti C(3) C(4) -116.6(8) 1_555 1_555 1_555 1_555 yes
C(2) Ti C(4) C(3) 36.8(5) 1_555 1_555 1_555 1_555 yes
C(2) Ti C(4) C(5) -79.3(6) 1_555 1_555 1_555 1_555 yes
C(2) Ti C(5) C(4) 78.0(6) 1_555 1_555 1_555 1_555 yes
C(2) C(1) Ti C(3) -37.6(5) 1_555 1_555 1_555 1_555 yes
C(2) C(1) Ti C(4) -78.5(6) 1_555 1_555 1_555 1_555 yes
C(2) C(1) Ti C(5) -115.5(8) 1_555 1_555 1_555 1_555 yes
C(2) C(1) C(5) C(4) 0.4(10) 1_555 1_555 1_555 1_555 yes
C(2) C(3) Ti C(4) 116.6(8) 1_555 1_555 1_555 1_555 yes
C(2) C(3) Ti C(5) 79.7(6) 1_555 1_555 1_555 1_555 yes
C(2) C(3) C(4) C(5) -0.4(10) 1_555 1_555 1_555 1_555 yes
C(3) Ti Ru(1) C(6) -5.1(5) 1_555 1_555 1_555 1_555 yes
C(3) Ti Ru(1) C(7) -34.3(6) 1_555 1_555 1_555 1_555 yes
C(3) Ti Ru(1) C(8) 38(2) 1_555 1_555 1_555 1_555 yes
C(3) Ti Ru(1) C(9) 66.8(5) 1_555 1_555 1_555 1_555 yes
C(3) Ti Ru(1) C(10) 35.9(5) 1_555 1_555 1_555 1_555 yes
C(3) Ti C(1) C(5) 77.8(6) 1_555 1_555 1_555 1_555 yes
C(3) Ti C(4) C(5) -116.1(9) 1_555 1_555 1_555 1_555 yes
C(3) Ti C(5) C(4) 37.0(5) 1_555 1_555 1_555 1_555 yes
C(3) C(2) Ti C(4) -36.6(5) 1_555 1_555 1_555 1_555 yes
C(3) C(2) Ti C(5) -77.2(6) 1_555 1_555 1_555 1_555 yes
C(3) C(2) C(1) C(5) -0.7(10) 1_555 1_555 1_555 1_555 yes
C(3) C(4) Ti C(5) 116.1(9) 1_555 1_555 1_555 1_555 yes
C(4) Ti Ru(1) C(6) -59.4(4) 1_555 1_555 1_555 1_555 yes
C(4) Ti Ru(1) C(7) -88.6(5) 1_555 1_555 1_555 1_555 yes
C(4) Ti Ru(1) C(8) -15(2) 1_555 1_555 1_555 1_555 yes
C(4) Ti Ru(1) C(9) 12.5(5) 1_555 1_555 1_555 1_555 yes
C(4) Ti Ru(1) C(10) -18.4(4) 1_555 1_555 1_555 1_555 yes
C(4) Ti C(1) C(5) 37.0(5) 1_555 1_555 1_555 1_555 yes
C(4) C(3) Ti C(5) -36.9(5) 1_555 1_555 1_555 1_555 yes
C(5) Ti Ru(1) C(6) -51.0(4) 1_555 1_555 1_555 1_555 yes
C(5) Ti Ru(1) C(7) -80.2(5) 1_555 1_555 1_555 1_555 yes
C(5) Ti Ru(1) C(8) -7(2) 1_555 1_555 1_555 1_555 yes
C(5) Ti Ru(1) C(9) 20.9(4) 1_555 1_555 1_555 1_555 yes
C(5) Ti Ru(1) C(10) -10.0(4) 1_555 1_555 1_555 1_555 yes
C(6) Ru(1) C(7) C(8) 116.0(9) 1_555 1_555 1_555 1_555 yes
C(6) Ru(1) C(7) C(12) -119(1) 1_555 1_555 1_555 1_555 yes
C(6) Ru(1) C(8) C(7) -38.4(5) 1_555 1_555 1_555 1_555 yes
C(6) Ru(1) C(8) C(9) 81.0(6) 1_555 1_555 1_555 1_555 yes
C(6) Ru(1) C(8) C(13) -158(1) 1_555 1_555 1_555 1_555 yes
C(6) Ru(1) C(9) C(8) -79.4(6) 1_555 1_555 1_555 1_555 yes
C(6) Ru(1) C(9) C(10) 38.0(5) 1_555 1_555 1_555 1_555 yes
C(6) Ru(1) C(9) C(14) 158(1) 1_555 1_555 1_555 1_555 yes
C(6) Ru(1) C(10) C(9) -118.2(8) 1_555 1_555 1_555 1_555 yes
C(6) Ru(1) C(10) C(15) 121(1) 1_555 1_555 1_555 1_555 yes
C(6) C(7) Ru(1) C(8) -116.0(9) 1_555 1_555 1_555 1_555 yes
C(6) C(7) Ru(1) C(9) -79.8(6) 1_555 1_555 1_555 1_555 yes
C(6) C(7) Ru(1) C(10) -38.5(5) 1_555 1_555 1_555 1_555 yes
C(6) C(7) C(8) C(9) 0(1) 1_555 1_555 1_555 1_555 yes
C(6) C(7) C(8) C(13) -177.7(8) 1_555 1_555 1_555 1_555 yes
C(6) C(10) Ru(1) C(7) 37.7(5) 1_555 1_555 1_555 1_555 yes
C(6) C(10) Ru(1) C(8) 80.6(6) 1_555 1_555 1_555 1_555 yes
C(6) C(10) Ru(1) C(9) 118.2(8) 1_555 1_555 1_555 1_555 yes
C(6) C(10) C(9) C(8) -1.0(9) 1_555 1_555 1_555 1_555 yes
C(6) C(10) C(9) C(14) 175.6(8) 1_555 1_555 1_555 1_555 yes
C(7) Ru(1) C(6) C(10) -116.9(8) 1_555 1_555 1_555 1_555 yes
C(7) Ru(1) C(6) C(11) 120(1) 1_555 1_555 1_555 1_555 yes
C(7) Ru(1) C(8) C(9) 119.3(8) 1_555 1_555 1_555 1_555 yes
C(7) Ru(1) C(8) C(13) -120(1) 1_555 1_555 1_555 1_555 yes
C(7) Ru(1) C(9) C(8) -36.8(6) 1_555 1_555 1_555 1_555 yes
C(7) Ru(1) C(9) C(10) 80.6(6) 1_555 1_555 1_555 1_555 yes
C(7) Ru(1) C(9) C(14) -158(1) 1_555 1_555 1_555 1_555 yes
C(7) Ru(1) C(10) C(9) -80.6(7) 1_555 1_555 1_555 1_555 yes
C(7) Ru(1) C(10) C(15) 158(1) 1_555 1_555 1_555 1_555 yes
C(7) C(6) Ru(1) C(8) 38.5(6) 1_555 1_555 1_555 1_555 yes
C(7) C(6) Ru(1) C(9) 80.7(7) 1_555 1_555 1_555 1_555 yes
C(7) C(6) Ru(1) C(10) 116.9(8) 1_555 1_555 1_555 1_555 yes
C(7) C(6) C(10) C(9) 1.1(9) 1_555 1_555 1_555 1_555 yes
C(7) C(6) C(10) C(15) 172.5(7) 1_555 1_555 1_555 1_555 yes
C(7) C(8) Ru(1) C(9) -119.3(8) 1_555 1_555 1_555 1_555 yes
C(7) C(8) Ru(1) C(10) -82.3(6) 1_555 1_555 1_555 1_555 yes
C(7) C(8) C(9) C(10) 0(1) 1_555 1_555 1_555 1_555 yes
C(7) C(8) C(9) C(14) -176.0(8) 1_555 1_555 1_555 1_555 yes
C(8) Ru(1) C(6) C(10) -78.4(6) 1_555 1_555 1_555 1_555 yes
C(8) Ru(1) C(6) C(11) 159(1) 1_555 1_555 1_555 1_555 yes
C(8) Ru(1) C(7) C(12) 124(1) 1_555 1_555 1_555 1_555 yes
C(8) Ru(1) C(9) C(10) 117.4(8) 1_555 1_555 1_555 1_555 yes
C(8) Ru(1) C(9) C(14) -122(1) 1_555 1_555 1_555 1_555 yes
C(8) Ru(1) C(10) C(9) -37.7(6) 1_555 1_555 1_555 1_555 yes
C(8) Ru(1) C(10) C(15) -158(1) 1_555 1_555 1_555 1_555 yes
C(8) C(7) Ru(1) C(9) 36.3(6) 1_555 1_555 1_555 1_555 yes
C(8) C(7) Ru(1) C(10) 77.5(7) 1_555 1_555 1_555 1_555 yes
C(8) C(7) C(6) C(10) -0.8(9) 1_555 1_555 1_555 1_555 yes
C(8) C(7) C(6) C(11) 172.9(8) 1_555 1_555 1_555 1_555 yes
C(8) C(9) Ru(1) C(10) -117.4(8) 1_555 1_555 1_555 1_555 yes
C(8) C(9) C(10) C(15) -172.6(7) 1_555 1_555 1_555 1_555 yes
C(9) Ru(1) C(6) C(10) -36.2(5) 1_555 1_555 1_555 1_555 yes
C(9) Ru(1) C(6) C(11) -158(1) 1_555 1_555 1_555 1_555 yes
C(9) Ru(1) C(7) C(12) 160(1) 1_555 1_555 1_555 1_555 yes
C(9) Ru(1) C(8) C(13) 120(1) 1_555 1_555 1_555 1_555 yes
C(9) Ru(1) C(10) C(15) -120(1) 1_555 1_555 1_555 1_555 yes
C(9) C(8) Ru(1) C(10) 37.0(5) 1_555 1_555 1_555 1_555 yes
C(9) C(8) C(7) C(12) 177.3(9) 1_555 1_555 1_555 1_555 yes
C(9) C(10) C(6) C(11) -172.4(8) 1_555 1_555 1_555 1_555 yes
C(10) Ru(1) C(6) C(11) -122(1) 1_555 1_555 1_555 1_555 yes
C(10) Ru(1) C(7) C(12) -158(1) 1_555 1_555 1_555 1_555 yes
C(10) Ru(1) C(8) C(13) 157(1) 1_555 1_555 1_555 1_555 yes
C(10) Ru(1) C(9) C(14) 120(1) 1_555 1_555 1_555 1_555 yes
C(10) C(6) C(7) C(12) -178.0(8) 1_555 1_555 1_555 1_555 yes
C(10) C(9) C(8) C(13) 178.4(8) 1_555 1_555 1_555 1_555 yes
C(11) C(6) C(7) C(12) -4(1) 1_555 1_555 1_555 1_555 yes
C(11) C(6) C(10) C(15) -1(1) 1_555 1_555 1_555 1_555 yes
C(12) C(7) C(8) C(13) 0(1) 1_555 1_555 1_555 1_555 yes
C(13) C(8) C(9) C(14) 1(1) 1_555 1_555 1_555 1_555 yes
C(14) C(9) C(10) C(15) 4(1) 1_555 1_555 1_555 1_555 yes
C(16) P(1) C(22) C(23) 76.3(6) 1_555 1_555 1_555 1_555 yes
C(16) P(1) C(22) C(27) -96.0(7) 1_555 1_555 1_555 1_555 yes
C(16) P(1) C(28) C(29) 142.7(6) 1_555 1_555 1_555 1_555 yes
C(16) P(1) C(28) C(33) -41.3(6) 1_555 1_555 1_555 1_555 yes
C(16) C(17) C(18) C(19) 0(1) 1_555 1_555 1_555 1_555 yes
C(16) C(21) C(20) C(19) 0(1) 1_555 1_555 1_555 1_555 yes
C(17) C(16) P(1) C(22) -142.0(6) 1_555 1_555 1_555 1_555 yes
C(17) C(16) P(1) C(28) 110.2(7) 1_555 1_555 1_555 1_555 yes
C(17) C(16) C(21) C(20) 0(1) 1_555 1_555 1_555 1_555 yes
C(17) C(18) C(19) C(20) 0(1) 1_555 1_555 1_555 1_555 yes
C(18) C(17) C(16) C(21) 0(1) 1_555 1_555 1_555 1_555 yes
C(18) C(19) C(20) C(21) 0(1) 1_555 1_555 1_555 1_555 yes
C(21) C(16) P(1) C(22) 41.0(6) 1_555 1_555 1_555 1_555 yes
C(21) C(16) P(1) C(28) -66.8(6) 1_555 1_555 1_555 1_555 yes
C(22) P(1) C(28) C(29) 43.1(7) 1_555 1_555 1_555 1_555 yes
C(22) P(1) C(28) C(33) -140.9(6) 1_555 1_555 1_555 1_555 yes
C(22) C(23) C(24) C(25) 1(1) 1_555 1_555 1_555 1_555 yes
C(22) C(27) C(26) C(25) 0(1) 1_555 1_555 1_555 1_555 yes
C(23) C(22) P(1) C(28) 175.8(5) 1_555 1_555 1_555 1_555 yes
C(23) C(22) C(27) C(26) 1(1) 1_555 1_555 1_555 1_555 yes
C(23) C(24) C(25) C(26) 0(1) 1_555 1_555 1_555 1_555 yes
C(24) C(23) C(22) C(27) -1(1) 1_555 1_555 1_555 1_555 yes
C(24) C(25) C(26) C(27) 0(1) 1_555 1_555 1_555 1_555 yes
C(27) C(22) P(1) C(28) 3.5(7) 1_555 1_555 1_555 1_555 yes
C(28) C(29) C(30) C(31) 0(1) 1_555 1_555 1_555 1_555 yes
C(28) C(33) C(32) C(31) 0(1) 1_555 1_555 1_555 1_555 yes
C(29) C(28) C(33) C(32) -2(1) 1_555 1_555 1_555 1_555 yes
C(29) C(30) C(31) C(32) -2(1) 1_555 1_555 1_555 1_555 yes
C(30) C(29) C(28) C(33) 1(1) 1_555 1_555 1_555 1_555 yes
C(30) C(31) C(32) C(33) 2(1) 1_555 1_555 1_555 1_555 yes
C(34) P(2) C(40) C(41) 90.1(6) 1_555 1_555 1_555 1_555 yes
C(34) P(2) C(40) C(45) -82.3(7) 1_555 1_555 1_555 1_555 yes
C(34) P(2) C(46) C(47) 154.2(5) 1_555 1_555 1_555 1_555 yes
C(34) P(2) C(46) C(51) -33.6(7) 1_555 1_555 1_555 1_555 yes
C(34) C(35) C(36) C(37) 1(1) 1_555 1_555 1_555 1_555 yes
C(34) C(39) C(38) C(37) 0(1) 1_555 1_555 1_555 1_555 yes
C(35) C(34) P(2) C(40) -105.0(6) 1_555 1_555 1_555 1_555 yes
C(35) C(34) P(2) C(46) 150.7(6) 1_555 1_555 1_555 1_555 yes
C(35) C(34) C(39) C(38) -1(1) 1_555 1_555 1_555 1_555 yes
C(35) C(36) C(37) C(38) -3(1) 1_555 1_555 1_555 1_555 yes
C(36) C(35) C(34) C(39) 0(1) 1_555 1_555 1_555 1_555 yes
C(36) C(37) C(38) C(39) 2(1) 1_555 1_555 1_555 1_555 yes
C(39) C(34) P(2) C(40) 70.7(7) 1_555 1_555 1_555 1_555 yes
C(39) C(34) P(2) C(46) -33.6(7) 1_555 1_555 1_555 1_555 yes
C(40) P(2) C(46) C(47) 54.4(6) 1_555 1_555 1_555 1_555 yes
C(40) P(2) C(46) C(51) -133.4(6) 1_555 1_555 1_555 1_555 yes
C(40) C(41) C(42) C(43) 0(1) 1_555 1_555 1_555 1_555 yes
C(40) C(45) C(44) C(43) 0(1) 1_555 1_555 1_555 1_555 yes
C(41) C(40) P(2) C(46) -163.0(6) 1_555 1_555 1_555 1_555 yes
C(41) C(40) C(45) C(44) 1(1) 1_555 1_555 1_555 1_555 yes
C(41) C(42) C(43) C(44) 1(1) 1_555 1_555 1_555 1_555 yes
C(42) C(41) C(40) C(45) -1(1) 1_555 1_555 1_555 1_555 yes
C(42) C(43) C(44) C(45) 0(1) 1_555 1_555 1_555 1_555 yes
C(45) C(40) P(2) C(46) 24.6(7) 1_555 1_555 1_555 1_555 yes
C(46) C(47) C(48) C(49) -2(1) 1_555 1_555 1_555 1_555 yes
C(46) C(51) C(50) C(49) 1(1) 1_555 1_555 1_555 1_555 yes
C(47) C(46) C(51) C(50) -3(1) 1_555 1_555 1_555 1_555 yes
C(47) C(48) C(49) C(50) 0(1) 1_555 1_555 1_555 1_555 yes
C(48) C(47) C(46) C(51) 3(1) 1_555 1_555 1_555 1_555 yes
C(48) C(49) C(50) C(51) 0(1) 1_555 1_555 1_555 1_555 yes
